data_4079844
loop_
_publ_author_name
'Heuclin, Hadrien'
'Fustier-Boutignon, Marie'
'Ho, Samuel Ying-Fu'
'Goff, Xavier-Fr\'ed\'eric Le'
'Carenco, Sophie'
'So, Cheuk-Wai'
'M\'ezailles, Nicolas'

_publ_section_title
;
 Synthesis of Phosphorus(V)-Stabilized Geminal Dianions. The Cases of
 Mixed P&#x2550;X/P\\rightarrow BH3(X = S, O) and
 P&#x2550;S/SiMe3Derivatives
;
_journal_issue 2
_journal_name_full Organometallics
_journal_page_first 498
_journal_paper_doi 10.1021/om300954a
_journal_volume 32
_journal_year 2013
_chemical_formula_moiety 'C78 H81 B3 Li4 O4 P6 Si, 1/2(C7H8)'
_chemical_formula_sum 'C81.5 H85 B3 Li4 O4 P6 Si'
_chemical_formula_weight 1402.59
_chemical_name_systematic
; 
 ? 
;
_space_group_IT_number 2
_symmetry_cell_setting triclinic
_symmetry_space_group_name_Hall '-P 1'
_symmetry_space_group_name_H-M 'P -1'
_atom_sites_solution_hydrogens geom
_atom_sites_solution_primary direct
_atom_sites_solution_secondary difmap
_audit_creation_method SHELXL-97
_cell_angle_alpha 105.110(1)
_cell_angle_beta 99.058(1)
_cell_angle_gamma 92.240(1)
_cell_formula_units_Z 4
_cell_length_a 12.909(1)
_cell_length_b 23.904(1)
_cell_length_c 26.912(1)
_cell_measurement_reflns_used 900
_cell_measurement_temperature 150.0(1)
_cell_measurement_theta_max 30.034
_cell_measurement_theta_min 0.998
_cell_volume 7889.3(8)
_computing_cell_refinement 'DENZO (Otwinowski & Minor, 1997) & COLLECT'
_computing_data_collection 'COLLECT (Hooft, R.W.W., 1998)'
_computing_data_reduction 'DENZO & COLLECT'
_computing_molecular_graphics 'PLATON (Spek, 2009)'
_computing_publication_material 'PLATON (Spek, 2009)'
_computing_structure_refinement 'SHELXL-97 (Sheldrick, 1997)'
_computing_structure_solution 'SIR97 (Altomare et al., 1999)'
_diffrn_ambient_temperature 150.0(1)
_diffrn_measured_fraction_theta_full 0.976
_diffrn_measured_fraction_theta_max 0.976
_diffrn_measurement_device_type KappaCCD
_diffrn_measurement_method 'phi and omega scans'
_diffrn_radiation_monochromator graphite
_diffrn_radiation_source 'fine-focus sealed tube'
_diffrn_radiation_type MoK\a
_diffrn_radiation_wavelength 0.71069
_diffrn_reflns_av_R_equivalents 0.0393
_diffrn_reflns_av_sigmaI/netI 0.0484
_diffrn_reflns_limit_h_max 18
_diffrn_reflns_limit_h_min -18
_diffrn_reflns_limit_k_max 33
_diffrn_reflns_limit_k_min -33
_diffrn_reflns_limit_l_max 37
_diffrn_reflns_limit_l_min -33
_diffrn_reflns_number 106400
_diffrn_reflns_theta_full 30.01
_diffrn_reflns_theta_max 30.01
_diffrn_reflns_theta_min 2.76
_exptl_absorpt_coefficient_mu 0.199
_exptl_absorpt_correction_T_max 0.9804
_exptl_absorpt_correction_T_min 0.9428
_exptl_absorpt_correction_type multi-scan
_exptl_absorpt_process_details 'DENZO/SCALEPACK (Otwinowski & Minor, 1996)'
_exptl_crystal_colour Colorless
_exptl_crystal_density_diffrn 1.181
_exptl_crystal_density_method 'not measured'
_exptl_crystal_description Block
_exptl_crystal_F_000 2948
_exptl_crystal_size_max 0.30
_exptl_crystal_size_mid 0.28
_exptl_crystal_size_min 0.10
_platon_squeeze_details
;
 Two one and half ighly disordered C7H8 molecule were accounted for using the
 Platon SQUEEZE function.
;
_refine_diff_density_max 0.419
_refine_diff_density_min -0.334
_refine_diff_density_rms 0.073
_refine_ls_extinction_method none
_refine_ls_goodness_of_fit_ref 1.071
_refine_ls_hydrogen_treatment mixed
_refine_ls_matrix_type full
_refine_ls_number_parameters 1789
_refine_ls_number_reflns 44974
_refine_ls_number_restraints 0
_refine_ls_restrained_S_all 1.071
_refine_ls_R_factor_all 0.0843
_refine_ls_R_factor_gt 0.0629
_refine_ls_shift/su_max 0.001
_refine_ls_shift/su_mean 0.000
_refine_ls_structure_factor_coef Fsqd
_refine_ls_weighting_details 'calc w=1/[\s^2^(Fo^2^)+(0.0634P)^2^+7.7712P] where P=(Fo^2^+2Fc^2^)/3'
_refine_ls_weighting_scheme calc
_refine_ls_wR_factor_gt 0.1568
_refine_ls_wR_factor_ref 0.1701
_reflns_number_gt 34578
_reflns_number_total 44974
_reflns_threshold_expression >2sigma(I)
_cod_data_source_file om300954a_si_002.cif
_cod_data_source_block mf173
_cod_depositor_comments
;
The following automatic conversions were performed:

'_symmetry_cell_setting' value 'Triclinic' changed to 'triclinic'
according to /home/saulius/struct/CIF-dictionaries/cif_core.dic
dictionary named 'cif_core.dic' version 2.4.2 from 2011-04-26.

Automatic conversion script
Id: cif_fix_values 1891 2012-01-12 08:04:46Z andrius 
;
_cod_original_sg_symbol_H-M 'P-1     '
_cod_original_formula_sum 'C81.50 H85 B3 Li4 O4 P6 Si'
_cod_database_code 4079844

loop_
_symmetry_equiv_pos_as_xyz
'x, y, z'
'-x, -y, -z'

loop_
_atom_site_label
_atom_site_type_symbol
_atom_site_fract_x
_atom_site_fract_y
_atom_site_fract_z
_atom_site_U_iso_or_equiv
_atom_site_adp_type
_atom_site_occupancy
_atom_site_symmetry_multiplicity
_atom_site_calc_flag
_atom_site_refinement_flags
P1 P 0.34868(4) 0.30843(2) 0.24712(2) 0.02099(10) Uani 1 1 d .
P2 P 0.32320(4) 0.24297(2) 0.13230(2) 0.02482(11) Uani 1 1 d .
P3 P 0.10188(4) 0.41612(2) 0.376674(19) 0.01879(9) Uani 1 1 d .
P4 P 0.22176(4) 0.34011(2) 0.437964(19) 0.02053(10) Uani 1 1 d .
P5 P 0.02776(4) 0.40918(2) 0.175731(19) 0.01979(10) Uani 1 1 d .
P6 P -0.19214(4) 0.43179(2) 0.20013(2) 0.02322(10) Uani 1 1 d .
Si1 Si -0.05729(5) 0.20504(3) 0.23211(2) 0.02692(12) Uani 1 1 d .
O1 O 0.23332(11) 0.31202(6) 0.25528(5) 0.0220(3) Uani 1 1 d .
O2 O 0.09102(11) 0.37332(6) 0.32188(5) 0.0210(3) Uani 1 1 d .
O3 O 0.06418(11) 0.36822(6) 0.20983(5) 0.0220(3) Uani 1 1 d .
O4 O 0.01868(11) 0.26395(6) 0.24251(5) 0.0217(3) Uani 1 1 d .
C1 C 0.37146(17) 0.30176(10) 0.18543(8) 0.0274(4) Uani 1 1 d .
H1 H 0.4134 0.3322 0.1796 0.033 Uiso 1 1 calc R
C2 C 0.32025(17) 0.27095(10) 0.07526(8) 0.0281(4) Uani 1 1 d .
C3 C 0.3690(2) 0.24653(13) 0.03325(9) 0.0383(5) Uani 1 1 d .
H3 H 0.4076 0.2135 0.0335 0.046 Uiso 1 1 calc R
C4 C 0.3620(2) 0.26990(14) -0.00916(10) 0.0450(6) Uani 1 1 d .
H4 H 0.3952 0.2524 -0.0378 0.054 Uiso 1 1 calc R
C5 C 0.3077(2) 0.31795(14) -0.01016(10) 0.0432(6) Uani 1 1 d .
H5 H 0.3048 0.3342 -0.0389 0.052 Uiso 1 1 calc R
C6 C 0.2571(2) 0.34262(13) 0.03130(11) 0.0422(6) Uani 1 1 d .
H6 H 0.2184 0.3755 0.0306 0.051 Uiso 1 1 calc R
C7 C 0.2631(2) 0.31914(11) 0.07365(9) 0.0353(5) Uani 1 1 d .
H7 H 0.2280 0.3360 0.1018 0.042 Uiso 1 1 calc R
C8 C 0.41437(19) 0.18602(11) 0.12376(9) 0.0329(5) Uani 1 1 d .
C9 C 0.5166(2) 0.19647(17) 0.15062(12) 0.0598(9) Uani 1 1 d .
H9 H 0.5405 0.2339 0.1733 0.072 Uiso 1 1 calc R
C10 C 0.5851(3) 0.1523(2) 0.14464(16) 0.0811(14) Uani 1 1 d .
H10 H 0.6555 0.1599 0.1630 0.097 Uiso 1 1 calc R
C11 C 0.5513(3) 0.09791(18) 0.11233(14) 0.0688(11) Uani 1 1 d .
H11 H 0.5982 0.0680 0.1084 0.083 Uiso 1 1 calc R
C12 C 0.4505(3) 0.08686(14) 0.08601(13) 0.0557(8) Uani 1 1 d .
H12 H 0.4271 0.0492 0.0636 0.067 Uiso 1 1 calc R
C13 C 0.3816(2) 0.13038(12) 0.09178(11) 0.0414(6) Uani 1 1 d .
H13 H 0.3111 0.1220 0.0736 0.050 Uiso 1 1 calc R
C14 C 0.39713(17) 0.25050(9) 0.27416(8) 0.0259(4) Uani 1 1 d .
C15 C 0.33030(19) 0.20351(10) 0.27365(9) 0.0308(5) Uani 1 1 d .
H15 H 0.2575 0.2019 0.2597 0.037 Uiso 1 1 calc R
C16 C 0.3690(2) 0.15850(11) 0.29341(10) 0.0397(6) Uani 1 1 d .
H16 H 0.3231 0.1262 0.2927 0.048 Uiso 1 1 calc R
C17 C 0.4751(2) 0.16133(13) 0.31413(11) 0.0461(7) Uani 1 1 d .
H17 H 0.5017 0.1312 0.3283 0.055 Uiso 1 1 calc R
C18 C 0.5420(2) 0.20782(13) 0.31429(12) 0.0465(7) Uani 1 1 d .
H18 H 0.6147 0.2094 0.3283 0.056 Uiso 1 1 calc R
C19 C 0.50380(19) 0.25208(11) 0.29418(10) 0.0369(5) Uani 1 1 d .
H19 H 0.5505 0.2837 0.2940 0.044 Uiso 1 1 calc R
C20 C 0.42123(15) 0.37444(9) 0.28905(8) 0.0229(4) Uani 1 1 d .
C21 C 0.51242(19) 0.39926(12) 0.27892(9) 0.0376(6) Uani 1 1 d .
H21 H 0.5401 0.3809 0.2486 0.045 Uiso 1 1 calc R
C22 C 0.5629(2) 0.45040(14) 0.31255(11) 0.0494(7) Uani 1 1 d .
H22 H 0.6250 0.4669 0.3052 0.059 Uiso 1 1 calc R
C23 C 0.5236(2) 0.47757(13) 0.35673(11) 0.0490(7) Uani 1 1 d .
H23 H 0.5579 0.5130 0.3795 0.059 Uiso 1 1 calc R
C24 C 0.4342(2) 0.45319(12) 0.36779(11) 0.0458(7) Uani 1 1 d .
H24 H 0.4076 0.4716 0.3984 0.055 Uiso 1 1 calc R
C25 C 0.38305(19) 0.40192(11) 0.33442(9) 0.0324(5) Uani 1 1 d .
H25 H 0.3217 0.3853 0.3424 0.039 Uiso 1 1 calc R
C26 C 0.19628(16) 0.40543(9) 0.42397(8) 0.0225(4) Uani 1 1 d .
H26 H 0.2398 0.4388 0.4450 0.027 Uiso 1 1 calc R
C27 C -0.02980(16) 0.41682(9) 0.39248(8) 0.0234(4) Uani 1 1 d .
C28 C -0.09972(19) 0.36723(11) 0.37404(10) 0.0344(5) Uani 1 1 d .
H28 H -0.0788 0.3328 0.3526 0.041 Uiso 1 1 calc R
C29 C -0.2003(2) 0.36783(14) 0.38683(12) 0.0475(7) Uani 1 1 d .
H29 H -0.2476 0.3338 0.3742 0.057 Uiso 1 1 calc R
C30 C -0.2314(2) 0.41813(14) 0.41791(12) 0.0491(7) Uani 1 1 d .
H30 H -0.3006 0.4188 0.4258 0.059 Uiso 1 1 calc R
C31 C -0.1619(2) 0.46693(13) 0.43730(12) 0.0472(7) Uani 1 1 d .
H31 H -0.1826 0.5010 0.4594 0.057 Uiso 1 1 calc R
C32 C -0.0617(2) 0.46653(11) 0.42465(10) 0.0362(5) Uani 1 1 d .
H32 H -0.0143 0.5005 0.4381 0.043 Uiso 1 1 calc R
C33 C 0.13250(16) 0.48807(8) 0.37032(8) 0.0219(4) Uani 1 1 d .
C34 C 0.1849(2) 0.53448(10) 0.40995(9) 0.0348(5) Uani 1 1 d .
H34 H 0.2062 0.5298 0.4440 0.042 Uiso 1 1 calc R
C35 C 0.2066(2) 0.58776(10) 0.40030(10) 0.0384(6) Uani 1 1 d .
H35 H 0.2418 0.6193 0.4279 0.046 Uiso 1 1 calc R
C36 C 0.1774(2) 0.59513(10) 0.35118(10) 0.0361(5) Uani 1 1 d .
H36 H 0.1922 0.6317 0.3448 0.043 Uiso 1 1 calc R
C37 C 0.1270(3) 0.54949(11) 0.31145(10) 0.0429(6) Uani 1 1 d .
H37 H 0.1083 0.5541 0.2773 0.052 Uiso 1 1 calc R
C38 C 0.1030(2) 0.49648(9) 0.32082(9) 0.0320(5) Uani 1 1 d .
H38 H 0.0661 0.4655 0.2932 0.038 Uiso 1 1 calc R
C39 C 0.16620(17) 0.33174(9) 0.49409(8) 0.0256(4) Uani 1 1 d .
C40 C 0.1969(2) 0.28790(12) 0.51722(10) 0.0400(6) Uani 1 1 d .
H40 H 0.2511 0.2646 0.5058 0.048 Uiso 1 1 calc R
C41 C 0.1478(3) 0.27821(14) 0.55722(11) 0.0505(7) Uani 1 1 d .
H41 H 0.1694 0.2487 0.5734 0.061 Uiso 1 1 calc R
C42 C 0.0682(2) 0.31128(14) 0.57329(10) 0.0496(8) Uani 1 1 d .
H42 H 0.0345 0.3042 0.6003 0.060 Uiso 1 1 calc R
C43 C 0.0372(2) 0.35447(14) 0.55043(10) 0.0449(7) Uani 1 1 d .
H43 H -0.0174 0.3774 0.5618 0.054 Uiso 1 1 calc R
C44 C 0.08582(19) 0.36473(11) 0.51064(9) 0.0323(5) Uani 1 1 d .
H44 H 0.0638 0.3944 0.4948 0.039 Uiso 1 1 calc R
C45 C 0.36301(17) 0.34556(9) 0.45962(8) 0.0262(4) Uani 1 1 d .
C46 C 0.42754(19) 0.31647(12) 0.42602(10) 0.0365(5) Uani 1 1 d .
H46 H 0.3968 0.2906 0.3933 0.044 Uiso 1 1 calc R
C47 C 0.5365(2) 0.32511(15) 0.44023(11) 0.0499(7) Uani 1 1 d .
H47 H 0.5800 0.3056 0.4170 0.060 Uiso 1 1 calc R
C48 C 0.5813(2) 0.36173(17) 0.48771(12) 0.0560(8) Uani 1 1 d .
H48 H 0.6558 0.3676 0.4971 0.067 Uiso 1 1 calc R
C49 C 0.5191(2) 0.39009(15) 0.52197(12) 0.0540(8) Uani 1 1 d .
H49 H 0.5506 0.4152 0.5549 0.065 Uiso 1 1 calc R
C50 C 0.4097(2) 0.38173(12) 0.50806(10) 0.0415(6) Uani 1 1 d .
H50 H 0.3669 0.4009 0.5318 0.050 Uiso 1 1 calc R
C51 C -0.06574(16) 0.45405(9) 0.19487(8) 0.0248(4) Uani 1 1 d .
H51 H -0.0473 0.4947 0.2034 0.030 Uiso 1 1 calc R
C52 C -0.01211(16) 0.36213(9) 0.11058(8) 0.0228(4) Uani 1 1 d .
C53 C -0.05291(17) 0.30528(10) 0.10295(9) 0.0284(4) Uani 1 1 d .
H53 H -0.0542 0.2904 0.1323 0.034 Uiso 1 1 calc R
C54 C -0.0917(2) 0.27001(11) 0.05325(10) 0.0390(6) Uani 1 1 d .
H54 H -0.1184 0.2310 0.0486 0.047 Uiso 1 1 calc R
C55 C -0.0912(2) 0.29194(12) 0.01028(9) 0.0379(5) Uani 1 1 d .
H55 H -0.1189 0.2682 -0.0238 0.046 Uiso 1 1 calc R
C56 C -0.0509(2) 0.34801(12) 0.01709(9) 0.0393(6) Uani 1 1 d .
H56 H -0.0498 0.3627 -0.0124 0.047 Uiso 1 1 calc R
C57 C -0.0116(2) 0.38328(11) 0.06670(9) 0.0327(5) Uani 1 1 d .
H57 H 0.0158 0.4220 0.0710 0.039 Uiso 1 1 calc R
C58 C 0.14176(16) 0.45630(9) 0.17632(8) 0.0233(4) Uani 1 1 d .
C59 C 0.13379(19) 0.51108(10) 0.16707(9) 0.0306(5) Uani 1 1 d .
H59 H 0.0663 0.5239 0.1582 0.037 Uiso 1 1 calc R
C60 C 0.2237(2) 0.54688(11) 0.17080(10) 0.0383(5) Uani 1 1 d .
H60 H 0.2174 0.5841 0.1647 0.046 Uiso 1 1 calc R
C61 C 0.3218(2) 0.52865(12) 0.18331(11) 0.0422(6) Uani 1 1 d .
H61 H 0.3830 0.5534 0.1860 0.051 Uiso 1 1 calc R
C62 C 0.3314(2) 0.47439(13) 0.19202(12) 0.0429(6) Uani 1 1 d .
H62 H 0.3992 0.4619 0.2005 0.052 Uiso 1 1 calc R
C63 C 0.24186(18) 0.43812(11) 0.18835(9) 0.0319(5) Uani 1 1 d .
H63 H 0.2489 0.4008 0.1941 0.038 Uiso 1 1 calc R
C64 C -0.28643(17) 0.42353(10) 0.14000(8) 0.0278(4) Uani 1 1 d .
C65 C -0.2576(2) 0.43926(13) 0.09809(10) 0.0393(6) Uani 1 1 d .
H65 H -0.1876 0.4548 0.1003 0.047 Uiso 1 1 calc R
C66 C -0.3302(2) 0.43266(15) 0.05245(11) 0.0498(7) Uani 1 1 d .
H66 H -0.3093 0.4433 0.0236 0.060 Uiso 1 1 calc R
C67 C -0.4321(2) 0.41080(14) 0.04883(11) 0.0466(7) Uani 1 1 d .
H67 H -0.4818 0.4069 0.0178 0.056 Uiso 1 1 calc R
C68 C -0.4614(2) 0.39476(16) 0.09012(12) 0.0564(8) Uani 1 1 d .
H68 H -0.5316 0.3795 0.0877 0.068 Uiso 1 1 calc R
C69 C -0.3890(2) 0.40060(15) 0.13552(11) 0.0495(7) Uani 1 1 d .
H69 H -0.4099 0.3888 0.1638 0.059 Uiso 1 1 calc R
C70 C -0.23070(17) 0.49431(10) 0.24630(8) 0.0263(4) Uani 1 1 d .
C71 C -0.3027(2) 0.53114(11) 0.23171(10) 0.0351(5) Uani 1 1 d .
H71 H -0.3372 0.5230 0.1964 0.042 Uiso 1 1 calc R
C72 C -0.3247(2) 0.57990(12) 0.26860(11) 0.0447(6) Uani 1 1 d .
H72 H -0.3740 0.6051 0.2584 0.054 Uiso 1 1 calc R
C73 C -0.2750(2) 0.59181(11) 0.32003(11) 0.0428(6) Uani 1 1 d .
H73 H -0.2900 0.6252 0.3452 0.051 Uiso 1 1 calc R
C74 C -0.2039(2) 0.55540(12) 0.33479(11) 0.0428(6) Uani 1 1 d .
H74 H -0.1701 0.5634 0.3702 0.051 Uiso 1 1 calc R
C75 C -0.1814(2) 0.50702(12) 0.29809(10) 0.0370(5) Uani 1 1 d .
H75 H -0.1316 0.4822 0.3085 0.044 Uiso 1 1 calc R
C76 C 0.0163(3) 0.14789(11) 0.25503(13) 0.0502(7) Uani 1 1 d .
H76A H 0.0716 0.1364 0.2342 0.075 Uiso 1 1 calc R
H76B H -0.0324 0.1139 0.2510 0.075 Uiso 1 1 calc R
H76C H 0.0483 0.1634 0.2919 0.075 Uiso 1 1 calc R
C77 C -0.1101(2) 0.17497(13) 0.16073(11) 0.0503(7) Uani 1 1 d .
H77A H -0.1583 0.2014 0.1490 0.075 Uiso 1 1 calc R
H77B H -0.1480 0.1368 0.1547 0.075 Uiso 1 1 calc R
H77C H -0.0517 0.1709 0.1411 0.075 Uiso 1 1 calc R
C78 C -0.1704(2) 0.21948(12) 0.26810(11) 0.0420(6) Uani 1 1 d .
H78A H -0.1443 0.2292 0.3058 0.063 Uiso 1 1 calc R
H78B H -0.2201 0.1847 0.2578 0.063 Uiso 1 1 calc R
H78C H -0.2062 0.2520 0.2595 0.063 Uiso 1 1 calc R
B1 B 0.1841(2) 0.21065(12) 0.13291(10) 0.0289(5) Uani 1 1 d .
H1BA H 0.131(2) 0.2462(13) 0.1272(11) 0.043 Uiso 1 1 d .
H1BB H 0.187(2) 0.2037(13) 0.1699(11) 0.043 Uiso 1 1 d .
H1BC H 0.158(2) 0.1717(13) 0.1021(11) 0.043 Uiso 1 1 d .
B2 B 0.1785(2) 0.27132(10) 0.38172(9) 0.0262(5) Uani 1 1 d .
H2BA H 0.223(2) 0.2716(12) 0.3497(11) 0.039 Uiso 1 1 d .
H2BB H 0.092(2) 0.2723(12) 0.3668(11) 0.039 Uiso 1 1 d .
H2BC H 0.194(2) 0.2331(12) 0.3958(11) 0.039 Uiso 1 1 d .
B3 B -0.2031(2) 0.36312(12) 0.22472(11) 0.0306(5) Uani 1 1 d .
H3BA H -0.168(2) 0.3262(13) 0.1954(11) 0.046 Uiso 1 1 d .
H3BB H -0.154(2) 0.3755(13) 0.2645(12) 0.046 Uiso 1 1 d .
H3BC H -0.292(2) 0.3455(13) 0.2207(11) 0.046 Uiso 1 1 d .
Li1 Li -0.0263(3) 0.33959(15) 0.25357(14) 0.0255(7) Uani 1 1 d .
Li2 Li 0.1726(3) 0.38565(16) 0.27028(13) 0.0243(7) Uani 1 1 d .
Li3 Li 0.1289(3) 0.29214(16) 0.29942(14) 0.0250(7) Uani 1 1 d .
Li4 Li 0.1093(3) 0.28297(17) 0.19889(14) 0.0274(7) Uani 1 1 d .
P7 P 0.11660(4) 0.91139(2) 0.385296(19) 0.01888(9) Uani 1 1 d .
P8 P 0.20683(4) 0.82645(2) 0.44486(2) 0.02166(10) Uani 1 1 d .
P9 P 0.36293(4) 0.80411(2) 0.25710(2) 0.02164(10) Uani 1 1 d .
P10 P 0.33290(4) 0.73882(2) 0.14110(2) 0.02490(11) Uani 1 1 d .
P11 P 0.05233(4) 0.91511(2) 0.18708(2) 0.02068(10) Uani 1 1 d .
P12 P -0.16768(4) 0.93808(2) 0.21054(2) 0.02429(11) Uani 1 1 d .
Si2 Si -0.05876(5) 0.71042(3) 0.23252(2) 0.02561(12) Uani 1 1 d .
O5 O 0.10636(11) 0.87203(6) 0.32912(5) 0.0212(3) Uani 1 1 d .
O6 O 0.24703(11) 0.80777(6) 0.26411(5) 0.0228(3) Uani 1 1 d .
O7 O 0.08812(11) 0.87282(6) 0.21985(5) 0.0225(3) Uani 1 1 d .
O8 O 0.02590(11) 0.76664(6) 0.24729(5) 0.0212(3) Uani 1 1 d .
C79 C 0.20417(16) 0.89357(8) 0.43189(7) 0.0218(4) Uani 1 1 d .
H79 H 0.2562 0.9232 0.4526 0.026 Uiso 1 1 calc R
C80 C 0.34066(18) 0.82105(10) 0.47525(9) 0.0285(4) Uani 1 1 d .
C81 C 0.3998(2) 0.77766(12) 0.45248(13) 0.0502(7) Uani 1 1 d .
H81 H 0.3720 0.7516 0.4194 0.060 Uiso 1 1 calc R
C82 C 0.4996(3) 0.77190(14) 0.47774(16) 0.0669(11) Uani 1 1 d .
H82 H 0.5394 0.7418 0.4618 0.080 Uiso 1 1 calc R
C83 C 0.5412(2) 0.80904(13) 0.52533(14) 0.0544(8) Uani 1 1 d .
H83 H 0.6090 0.8044 0.5427 0.065 Uiso 1 1 calc R
C84 C 0.4843(2) 0.85303(15) 0.54774(12) 0.0546(8) Uani 1 1 d .
H84 H 0.5135 0.8796 0.5804 0.066 Uiso 1 1 calc R
C85 C 0.3840(2) 0.85902(13) 0.52306(11) 0.0450(6) Uani 1 1 d .
H85 H 0.3448 0.8894 0.5391 0.054 Uiso 1 1 calc R
C86 C 0.13347(18) 0.82327(9) 0.49707(8) 0.0264(4) Uani 1 1 d .
C87 C 0.1445(2) 0.77847(12) 0.52130(10) 0.0427(6) Uani 1 1 d .
H87 H 0.1921 0.7499 0.5115 0.051 Uiso 1 1 calc R
C88 C 0.0858(3) 0.77538(13) 0.55991(10) 0.0481(7) Uani 1 1 d .
H88 H 0.0941 0.7449 0.5765 0.058 Uiso 1 1 calc R
C89 C 0.0162(2) 0.81595(13) 0.57403(10) 0.0464(7) Uani 1 1 d .
H89 H -0.0235 0.8136 0.6004 0.056 Uiso 1 1 calc R
C90 C 0.0039(2) 0.86009(13) 0.55003(10) 0.0434(6) Uani 1 1 d .
H90 H -0.0445 0.8882 0.5598 0.052 Uiso 1 1 calc R
C91 C 0.06226(19) 0.86366(11) 0.51155(9) 0.0319(5) Uani 1 1 d .
H91 H 0.0531 0.8942 0.4950 0.038 Uiso 1 1 calc R
C92 C 0.15831(16) 0.98438(8) 0.38532(8) 0.0225(4) Uani 1 1 d .
C93 C 0.2174(2) 1.02466(9) 0.42862(9) 0.0312(5) Uani 1 1 d .
H93 H 0.2366 1.0143 0.4604 0.037 Uiso 1 1 calc R
C94 C 0.2483(2) 1.07982(10) 0.42573(10) 0.0376(5) Uani 1 1 d .
H94 H 0.2880 1.1070 0.4556 0.045 Uiso 1 1 calc R
C95 C 0.2217(2) 1.09533(10) 0.37970(11) 0.0384(6) Uani 1 1 d .
H95 H 0.2439 1.1329 0.3777 0.046 Uiso 1 1 calc R
C96 C 0.1625(2) 1.05592(11) 0.33643(10) 0.0381(5) Uani 1 1 d .
H96 H 0.1437 1.0666 0.3048 0.046 Uiso 1 1 calc R
C97 C 0.13057(19) 1.00078(10) 0.33916(9) 0.0298(4) Uani 1 1 d .
H97 H 0.0896 0.9741 0.3094 0.036 Uiso 1 1 calc R
C98 C -0.01712(16) 0.91466(9) 0.39818(7) 0.0223(4) Uani 1 1 d .
C99 C -0.08765(18) 0.86530(10) 0.38036(9) 0.0313(5) Uani 1 1 d .
H99 H -0.0660 0.8301 0.3605 0.038 Uiso 1 1 calc R
C100 C -0.1898(2) 0.86685(12) 0.39127(11) 0.0397(6) Uani 1 1 d .
H100 H -0.2371 0.8328 0.3792 0.048 Uiso 1 1 calc R
C101 C -0.2222(2) 0.91835(13) 0.41992(11) 0.0415(6) Uani 1 1 d .
H101 H -0.2919 0.9197 0.4271 0.050 Uiso 1 1 calc R
C102 C -0.1526(2) 0.96755(12) 0.43790(10) 0.0400(6) Uani 1 1 d .
H102 H -0.1745 1.0027 0.4577 0.048 Uiso 1 1 calc R
C103 C -0.05109(19) 0.96592(10) 0.42722(9) 0.0312(5) Uani 1 1 d .
H103 H -0.0040 1.0000 0.4398 0.037 Uiso 1 1 calc R
C104 C 0.38597(17) 0.79563(10) 0.19517(8) 0.0282(4) Uani 1 1 d .
H104 H 0.4320 0.8246 0.1897 0.034 Uiso 1 1 calc R
C105 C 0.43493(16) 0.87148(9) 0.29713(8) 0.0245(4) Uani 1 1 d .
C106 C 0.39898(19) 0.89949(12) 0.34256(10) 0.0392(6) Uani 1 1 d .
H106 H 0.3404 0.8823 0.3522 0.047 Uiso 1 1 calc R
C107 C 0.4481(2) 0.95244(14) 0.37386(12) 0.0547(8) Uani 1 1 d .
H107 H 0.4226 0.9715 0.4046 0.066 Uiso 1 1 calc R
C108 C 0.5332(2) 0.97727(12) 0.36052(12) 0.0500(7) Uani 1 1 d .
H108 H 0.5658 1.0138 0.3818 0.060 Uiso 1 1 calc R
C109 C 0.5717(2) 0.94964(13) 0.31651(12) 0.0502(7) Uani 1 1 d .
H109 H 0.6317 0.9666 0.3078 0.060 Uiso 1 1 calc R
C110 C 0.5225(2) 0.89679(12) 0.28486(10) 0.0404(6) Uani 1 1 d .
H110 H 0.5492 0.8778 0.2544 0.049 Uiso 1 1 calc R
C111 C 0.41140(17) 0.74857(10) 0.28764(9) 0.0273(4) Uani 1 1 d .
C112 C 0.5107(2) 0.75622(13) 0.31785(15) 0.0578(9) Uani 1 1 d .
H112 H 0.5536 0.7912 0.3234 0.069 Uiso 1 1 calc R
C113 C 0.5480(3) 0.71288(15) 0.34025(17) 0.0743(12) Uani 1 1 d .
H113 H 0.6162 0.7186 0.3611 0.089 Uiso 1 1 calc R
C114 C 0.4869(3) 0.66185(13) 0.33246(13) 0.0512(7) Uani 1 1 d .
H114 H 0.5119 0.6328 0.3485 0.061 Uiso 1 1 calc R
C115 C 0.3891(2) 0.65330(12) 0.30107(12) 0.0437(6) Uani 1 1 d .
H115 H 0.3474 0.6176 0.2944 0.052 Uiso 1 1 calc R
C116 C 0.3516(2) 0.69648(11) 0.27927(10) 0.0380(5) Uani 1 1 d .
H116 H 0.2836 0.6904 0.2582 0.046 Uiso 1 1 calc R
C117 C 0.41833(18) 0.67907(11) 0.13104(8) 0.0298(4) Uani 1 1 d .
C118 C 0.5209(2) 0.68638(14) 0.15761(11) 0.0487(7) Uani 1 1 d .
H118 H 0.5477 0.7228 0.1813 0.058 Uiso 1 1 calc R
C119 C 0.5852(3) 0.64031(17) 0.14968(13) 0.0622(9) Uani 1 1 d .
H119 H 0.6553 0.6456 0.1683 0.075 Uiso 1 1 calc R
C120 C 0.5481(3) 0.58752(15) 0.11524(12) 0.0536(8) Uani 1 1 d .
H120 H 0.5928 0.5567 0.1095 0.064 Uiso 1 1 calc R
C121 C 0.4460(2) 0.57952(13) 0.08915(11) 0.0449(6) Uani 1 1 d .
H121 H 0.4199 0.5429 0.0656 0.054 Uiso 1 1 calc R
C122 C 0.3808(2) 0.62479(11) 0.09713(10) 0.0359(5) Uani 1 1 d .
H122 H 0.3100 0.6187 0.0793 0.043 Uiso 1 1 calc R
C123 C 0.33515(17) 0.76785(10) 0.08498(8) 0.0283(4) Uani 1 1 d .
C124 C 0.3749(2) 0.73956(13) 0.04079(10) 0.0390(6) Uani 1 1 d .
H124 H 0.4051 0.7037 0.0394 0.047 Uiso 1 1 calc R
C125 C 0.3707(2) 0.76356(15) -0.00139(11) 0.0459(7) Uani 1 1 d .
H125 H 0.3979 0.7438 -0.0314 0.055 Uiso 1 1 calc R
C126 C 0.3278(2) 0.81531(14) 0.00016(11) 0.0461(7) Uani 1 1 d .
H126 H 0.3265 0.8318 -0.0284 0.055 Uiso 1 1 calc R
C127 C 0.2862(2) 0.84353(13) 0.04355(11) 0.0463(7) Uani 1 1 d .
H127 H 0.2552 0.8791 0.0445 0.056 Uiso 1 1 calc R
C128 C 0.2897(2) 0.82002(11) 0.08545(10) 0.0395(6) Uani 1 1 d .
H128 H 0.2608 0.8396 0.1150 0.047 Uiso 1 1 calc R
C129 C -0.03972(16) 0.96053(9) 0.20766(8) 0.0254(4) Uani 1 1 d .
H129 H -0.0197 1.0011 0.2183 0.031 Uiso 1 1 calc R
C130 C 0.00812(16) 0.86966(9) 0.12167(8) 0.0240(4) Uani 1 1 d .
C131 C 0.0119(2) 0.89065(11) 0.07832(9) 0.0364(5) Uani 1 1 d .
H131 H 0.0459 0.9281 0.0828 0.044 Uiso 1 1 calc R
C132 C -0.0335(2) 0.85755(12) 0.02852(10) 0.0443(6) Uani 1 1 d .
H132 H -0.0306 0.8724 -0.0008 0.053 Uiso 1 1 calc R
C133 C -0.0826(2) 0.80325(12) 0.02162(10) 0.0423(6) Uani 1 1 d .
H133 H -0.1146 0.7808 -0.0123 0.051 Uiso 1 1 calc R
C134 C -0.0852(2) 0.78146(12) 0.06414(10) 0.0403(6) Uani 1 1 d .
H134 H -0.1178 0.7437 0.0593 0.048 Uiso 1 1 calc R
C135 C -0.04056(18) 0.81438(10) 0.11369(9) 0.0303(5) Uani 1 1 d .
H135 H -0.0431 0.7990 0.1427 0.036 Uiso 1 1 calc R
C136 C 0.16640(17) 0.96115(9) 0.18646(8) 0.0238(4) Uani 1 1 d .
C137 C 0.1581(2) 1.01491(10) 0.17492(9) 0.0319(5) Uani 1 1 d .
H137 H 0.0904 1.0280 0.1671 0.038 Uiso 1 1 calc R
C138 C 0.2471(2) 1.04912(11) 0.17476(11) 0.0414(6) Uani 1 1 d .
H138 H 0.2402 1.0853 0.1667 0.050 Uiso 1 1 calc R
C139 C 0.3457(2) 1.03067(13) 0.18626(12) 0.0466(7) Uani 1 1 d .
H139 H 0.4066 1.0544 0.1865 0.056 Uiso 1 1 calc R
C140 C 0.3560(2) 0.97751(13) 0.19745(12) 0.0447(6) Uani 1 1 d .
H140 H 0.4240 0.9648 0.2051 0.054 Uiso 1 1 calc R
C141 C 0.26655(18) 0.94271(11) 0.19739(9) 0.0328(5) Uani 1 1 d .
H141 H 0.2740 0.9062 0.2048 0.039 Uiso 1 1 calc R
C142 C -0.25841(18) 0.92645(10) 0.14890(9) 0.0292(4) Uani 1 1 d .
C143 C -0.3572(2) 0.89805(15) 0.14239(12) 0.0537(8) Uani 1 1 d .
H143 H -0.3765 0.8843 0.1700 0.064 Uiso 1 1 calc R
C144 C -0.4286(3) 0.88927(17) 0.09601(12) 0.0631(10) Uani 1 1 d .
H144 H -0.4966 0.8703 0.0924 0.076 Uiso 1 1 calc R
C145 C -0.4007(3) 0.90797(16) 0.05582(11) 0.0556(8) Uani 1 1 d .
H145 H -0.4492 0.9021 0.0241 0.067 Uiso 1 1 calc R
C146 C -0.3025(3) 0.93526(17) 0.06123(12) 0.0594(9) Uani 1 1 d .
H146 H -0.2830 0.9478 0.0330 0.071 Uiso 1 1 calc R
C147 C -0.2312(2) 0.94469(14) 0.10773(10) 0.0449(6) Uani 1 1 d .
H147 H -0.1635 0.9638 0.1111 0.054 Uiso 1 1 calc R
C148 C -0.21301(17) 1.00063(9) 0.25393(8) 0.0261(4) Uani 1 1 d .
C149 C -0.28930(19) 1.03380(11) 0.23647(9) 0.0329(5) Uani 1 1 d .
H149 H -0.3202 1.0241 0.2005 0.040 Uiso 1 1 calc R
C150 C -0.3205(2) 1.08104(11) 0.27132(11) 0.0402(6) Uani 1 1 d .
H150 H -0.3718 1.1040 0.2590 0.048 Uiso 1 1 calc R
C151 C -0.2777(2) 1.09509(11) 0.32386(10) 0.0381(5) Uani 1 1 d .
H151 H -0.3004 1.1271 0.3477 0.046 Uiso 1 1 calc R
C152 C -0.2020(2) 1.06253(12) 0.34156(10) 0.0386(5) Uani 1 1 d .
H152 H -0.1720 1.0722 0.3776 0.046 Uiso 1 1 calc R
C153 C -0.16938(19) 1.01538(11) 0.30662(9) 0.0343(5) Uani 1 1 d .
H153 H -0.1168 0.9931 0.3190 0.041 Uiso 1 1 calc R
C154 C -0.1153(2) 0.68842(13) 0.16110(10) 0.0450(7) Uani 1 1 d .
H15A H -0.1595 0.7182 0.1527 0.067 Uiso 1 1 calc R
H15B H -0.1579 0.6512 0.1524 0.067 Uiso 1 1 calc R
H15C H -0.0580 0.6843 0.1408 0.067 Uiso 1 1 calc R
C155 C 0.0051(3) 0.64706(11) 0.24810(13) 0.0494(7) Uani 1 1 d .
H15D H 0.0607 0.6368 0.2272 0.074 Uiso 1 1 calc R
H15E H -0.0476 0.6139 0.2400 0.074 Uiso 1 1 calc R
H15F H 0.0358 0.6572 0.2853 0.074 Uiso 1 1 calc R
C156 C -0.1693(2) 0.72461(12) 0.27040(11) 0.0398(6) Uani 1 1 d .
H15G H -0.1415 0.7320 0.3078 0.060 Uiso 1 1 calc R
H15H H -0.2209 0.6906 0.2592 0.060 Uiso 1 1 calc R
H15I H -0.2033 0.7586 0.2641 0.060 Uiso 1 1 calc R
B4 B 0.1605(2) 0.76010(10) 0.38609(9) 0.0265(5) Uani 1 1 d .
H4BA H 0.159(2) 0.7206(12) 0.3998(11) 0.040 Uiso 1 1 d .
H4BB H 0.081(2) 0.7663(12) 0.3665(11) 0.040 Uiso 1 1 d .
H4BC H 0.216(2) 0.7591(12) 0.3591(11) 0.040 Uiso 1 1 d .
B5 B 0.1901(2) 0.71047(12) 0.14042(10) 0.0283(5) Uani 1 1 d .
H5BA H 0.144(2) 0.7484(13) 0.1360(11) 0.042 Uiso 1 1 d .
H5BB H 0.166(2) 0.6717(13) 0.1076(11) 0.042 Uiso 1 1 d .
H5BC H 0.188(2) 0.7019(13) 0.1785(11) 0.042 Uiso 1 1 d .
B6 B -0.1811(2) 0.87149(12) 0.23743(12) 0.0314(5) Uani 1 1 d .
H6BA H -0.147(2) 0.8359(13) 0.2109(12) 0.047 Uiso 1 1 d .
H6BB H -0.257(3) 0.8621(13) 0.2368(11) 0.047 Uiso 1 1 d .
H6BC H -0.132(2) 0.8866(13) 0.2778(12) 0.047 Uiso 1 1 d .
Li5 Li 0.1226(3) 0.78497(16) 0.20654(14) 0.0257(7) Uani 1 1 d .
Li6 Li 0.1932(3) 0.88380(16) 0.28033(14) 0.0257(7) Uani 1 1 d .
Li7 Li -0.0085(3) 0.84453(16) 0.26303(14) 0.0260(7) Uani 1 1 d .
Li8 Li 0.1373(3) 0.78788(16) 0.30513(14) 0.0251(7) Uani 1 1 d .

loop_
_atom_site_aniso_label
_atom_site_aniso_U_11
_atom_site_aniso_U_22
_atom_site_aniso_U_33
_atom_site_aniso_U_23
_atom_site_aniso_U_13
_atom_site_aniso_U_12
P1 0.0169(2) 0.0243(2) 0.0208(2) 0.00338(19) 0.00487(18) 0.00158(18)
P2 0.0214(2) 0.0303(3) 0.0211(2) 0.0026(2) 0.00586(19) 0.0031(2)
P3 0.0217(2) 0.0172(2) 0.0182(2) 0.00486(17) 0.00558(17) 0.00243(17)
P4 0.0219(2) 0.0213(2) 0.0195(2) 0.00715(18) 0.00384(18) 0.00334(18)
P5 0.0190(2) 0.0219(2) 0.0198(2) 0.00774(18) 0.00379(17) 0.00178(18)
P6 0.0199(2) 0.0271(3) 0.0238(2) 0.0083(2) 0.00449(19) 0.00401(19)
Si1 0.0263(3) 0.0208(3) 0.0321(3) 0.0048(2) 0.0057(2) -0.0040(2)
O1 0.0169(6) 0.0245(7) 0.0236(7) 0.0051(5) 0.0035(5) 0.0018(5)
O2 0.0250(7) 0.0186(6) 0.0198(6) 0.0043(5) 0.0065(5) 0.0023(5)
O3 0.0222(7) 0.0251(7) 0.0208(6) 0.0098(5) 0.0035(5) 0.0022(5)
O4 0.0196(6) 0.0209(6) 0.0244(7) 0.0051(5) 0.0052(5) -0.0003(5)
C1 0.0240(10) 0.0342(11) 0.0222(9) 0.0039(8) 0.0064(8) -0.0029(8)
C2 0.0211(9) 0.0367(12) 0.0237(10) 0.0045(8) 0.0026(8) -0.0004(8)
C3 0.0352(13) 0.0521(15) 0.0300(11) 0.0107(11) 0.0118(10) 0.0099(11)
C4 0.0386(14) 0.0690(19) 0.0305(12) 0.0148(12) 0.0127(10) 0.0039(13)
C5 0.0319(13) 0.0653(18) 0.0348(13) 0.0232(13) -0.0011(10) -0.0075(12)
C6 0.0382(14) 0.0454(15) 0.0424(14) 0.0172(12) -0.0025(11) 0.0007(11)
C7 0.0351(12) 0.0398(13) 0.0282(11) 0.0058(10) 0.0028(9) 0.0037(10)
C8 0.0317(12) 0.0428(13) 0.0256(10) 0.0081(9) 0.0095(9) 0.0118(10)
C9 0.0344(15) 0.082(2) 0.0479(16) -0.0072(16) -0.0007(12) 0.0227(15)
C10 0.0452(19) 0.119(4) 0.067(2) 0.005(2) 0.0000(17) 0.043(2)
C11 0.076(3) 0.084(3) 0.0551(19) 0.0207(18) 0.0229(18) 0.054(2)
C12 0.075(2) 0.0481(17) 0.0552(18) 0.0197(14) 0.0297(17) 0.0290(16)
C13 0.0433(15) 0.0390(14) 0.0444(14) 0.0101(11) 0.0145(11) 0.0127(11)
C14 0.0252(10) 0.0259(10) 0.0265(10) 0.0046(8) 0.0071(8) 0.0076(8)
C15 0.0317(11) 0.0304(11) 0.0330(11) 0.0089(9) 0.0124(9) 0.0061(9)
C16 0.0499(15) 0.0321(12) 0.0446(14) 0.0147(11) 0.0213(12) 0.0101(11)
C17 0.0530(17) 0.0437(15) 0.0498(16) 0.0191(12) 0.0174(13) 0.0262(13)
C18 0.0375(14) 0.0441(15) 0.0598(17) 0.0160(13) 0.0064(12) 0.0205(12)
C19 0.0273(11) 0.0340(12) 0.0487(14) 0.0092(11) 0.0057(10) 0.0113(9)
C20 0.0177(9) 0.0259(9) 0.0231(9) 0.0040(7) 0.0025(7) 0.0000(7)
C21 0.0305(12) 0.0474(14) 0.0302(11) -0.0002(10) 0.0120(9) -0.0087(10)
C22 0.0410(15) 0.0563(17) 0.0435(15) -0.0007(13) 0.0151(12) -0.0212(13)
C23 0.0478(16) 0.0418(15) 0.0457(15) -0.0075(12) 0.0114(12) -0.0176(12)
C24 0.0434(15) 0.0440(15) 0.0386(13) -0.0125(11) 0.0162(11) -0.0092(12)
C25 0.0291(11) 0.0363(12) 0.0293(11) 0.0026(9) 0.0102(9) -0.0048(9)
C26 0.0238(9) 0.0209(9) 0.0231(9) 0.0070(7) 0.0034(7) 0.0015(7)
C27 0.0238(9) 0.0267(10) 0.0219(9) 0.0091(8) 0.0062(7) 0.0042(8)
C28 0.0309(12) 0.0327(12) 0.0404(13) 0.0079(10) 0.0129(10) -0.0010(9)
C29 0.0318(13) 0.0536(17) 0.0600(18) 0.0166(14) 0.0163(12) -0.0048(12)
C30 0.0342(14) 0.0649(19) 0.0612(18) 0.0286(15) 0.0250(13) 0.0124(13)
C31 0.0450(16) 0.0506(16) 0.0543(16) 0.0144(13) 0.0291(13) 0.0196(13)
C32 0.0365(13) 0.0339(12) 0.0395(13) 0.0051(10) 0.0172(10) 0.0070(10)
C33 0.0237(9) 0.0180(8) 0.0244(9) 0.0056(7) 0.0055(7) 0.0030(7)
C34 0.0452(14) 0.0252(11) 0.0294(11) 0.0074(9) -0.0069(10) 0.0003(9)
C35 0.0442(14) 0.0225(10) 0.0414(13) 0.0049(9) -0.0055(11) -0.0044(10)
C36 0.0489(15) 0.0206(10) 0.0421(13) 0.0126(9) 0.0106(11) 0.0032(9)
C37 0.074(2) 0.0267(11) 0.0289(12) 0.0119(9) 0.0037(12) 0.0064(12)
C38 0.0472(14) 0.0214(10) 0.0246(10) 0.0054(8) -0.0008(9) 0.0024(9)
C39 0.0280(10) 0.0278(10) 0.0216(9) 0.0088(8) 0.0034(8) -0.0014(8)
C40 0.0494(15) 0.0406(14) 0.0350(12) 0.0188(11) 0.0076(11) 0.0049(11)
C41 0.066(2) 0.0542(17) 0.0367(14) 0.0278(13) 0.0024(13) -0.0091(15)
C42 0.0498(17) 0.069(2) 0.0304(12) 0.0178(13) 0.0087(11) -0.0230(15)
C43 0.0399(14) 0.0619(18) 0.0320(12) 0.0072(12) 0.0158(11) -0.0062(13)
C44 0.0354(12) 0.0357(12) 0.0263(10) 0.0069(9) 0.0100(9) -0.0003(9)
C45 0.0244(10) 0.0271(10) 0.0279(10) 0.0095(8) 0.0036(8) 0.0015(8)
C46 0.0263(11) 0.0497(15) 0.0307(11) 0.0059(10) 0.0044(9) 0.0047(10)
C47 0.0270(13) 0.077(2) 0.0428(15) 0.0100(14) 0.0093(11) 0.0057(13)
C48 0.0254(13) 0.093(3) 0.0456(16) 0.0164(16) -0.0009(11) -0.0036(14)
C49 0.0348(14) 0.073(2) 0.0394(15) -0.0015(14) -0.0074(11) -0.0059(14)
C50 0.0333(13) 0.0497(15) 0.0340(12) 0.0007(11) 0.0012(10) 0.0048(11)
C51 0.0213(9) 0.0263(10) 0.0282(10) 0.0086(8) 0.0058(8) 0.0027(7)
C52 0.0205(9) 0.0260(10) 0.0215(9) 0.0060(7) 0.0027(7) 0.0046(7)
C53 0.0274(10) 0.0295(11) 0.0279(10) 0.0093(8) 0.0020(8) -0.0015(8)
C54 0.0366(13) 0.0345(12) 0.0391(13) 0.0052(10) -0.0039(10) -0.0047(10)
C55 0.0367(13) 0.0422(14) 0.0266(11) 0.0002(10) -0.0036(9) 0.0032(10)
C56 0.0466(15) 0.0479(15) 0.0229(10) 0.0113(10) 0.0015(10) 0.0036(12)
C57 0.0404(13) 0.0329(11) 0.0250(10) 0.0102(9) 0.0027(9) 0.0008(10)
C58 0.0242(9) 0.0256(10) 0.0207(9) 0.0065(7) 0.0058(7) -0.0003(7)
C59 0.0290(11) 0.0290(11) 0.0364(12) 0.0131(9) 0.0067(9) 0.0007(9)
C60 0.0425(14) 0.0300(12) 0.0440(14) 0.0122(10) 0.0108(11) -0.0047(10)
C61 0.0338(13) 0.0439(14) 0.0482(15) 0.0119(12) 0.0094(11) -0.0109(11)
C62 0.0254(12) 0.0498(16) 0.0567(16) 0.0206(13) 0.0068(11) -0.0012(11)
C63 0.0257(11) 0.0333(11) 0.0383(12) 0.0118(10) 0.0067(9) 0.0007(9)
C64 0.0252(10) 0.0297(11) 0.0262(10) 0.0051(8) 0.0019(8) 0.0026(8)
C65 0.0303(12) 0.0556(16) 0.0332(12) 0.0155(11) 0.0041(10) 0.0004(11)
C66 0.0424(15) 0.077(2) 0.0318(13) 0.0219(14) 0.0019(11) 0.0014(14)
C67 0.0410(15) 0.0598(18) 0.0330(13) 0.0109(12) -0.0068(11) -0.0021(13)
C68 0.0363(15) 0.081(2) 0.0474(16) 0.0229(16) -0.0109(12) -0.0207(15)
C69 0.0321(13) 0.077(2) 0.0404(14) 0.0258(14) -0.0033(11) -0.0142(13)
C70 0.0213(9) 0.0308(11) 0.0275(10) 0.0077(8) 0.0065(8) 0.0035(8)
C71 0.0388(13) 0.0368(12) 0.0324(11) 0.0107(10) 0.0089(10) 0.0139(10)
C72 0.0528(17) 0.0360(13) 0.0488(15) 0.0122(12) 0.0146(13) 0.0182(12)
C73 0.0444(15) 0.0291(12) 0.0492(15) -0.0027(11) 0.0137(12) 0.0019(10)
C74 0.0392(14) 0.0423(14) 0.0375(13) -0.0026(11) 0.0021(11) 0.0001(11)
C75 0.0304(12) 0.0426(14) 0.0332(12) 0.0035(10) 0.0011(9) 0.0069(10)
C76 0.0555(18) 0.0237(12) 0.072(2) 0.0151(12) 0.0082(15) 0.0035(11)
C77 0.0484(16) 0.0506(17) 0.0393(14) -0.0045(12) 0.0046(12) -0.0214(13)
C78 0.0363(13) 0.0384(13) 0.0539(16) 0.0120(12) 0.0190(12) -0.0076(11)
B1 0.0252(11) 0.0314(12) 0.0269(11) 0.0016(10) 0.0056(9) 0.0018(9)
B2 0.0320(12) 0.0217(10) 0.0243(11) 0.0062(9) 0.0033(9) 0.0016(9)
B3 0.0233(11) 0.0327(13) 0.0415(14) 0.0170(11) 0.0094(10) 0.0064(9)
Li1 0.0253(17) 0.0224(17) 0.0312(18) 0.0103(14) 0.0066(14) 0.0008(13)
Li2 0.0243(17) 0.0260(17) 0.0225(16) 0.0061(13) 0.0053(13) 0.0011(13)
Li3 0.0269(18) 0.0238(17) 0.0249(17) 0.0077(14) 0.0044(14) 0.0027(14)
Li4 0.0250(18) 0.0331(19) 0.0236(17) 0.0058(14) 0.0065(14) 0.0008(15)
P7 0.0219(2) 0.0168(2) 0.0188(2) 0.00449(17) 0.00635(18) 0.00181(17)
P8 0.0245(2) 0.0203(2) 0.0206(2) 0.00626(18) 0.00394(19) 0.00229(18)
P9 0.0164(2) 0.0241(2) 0.0225(2) 0.00229(19) 0.00457(18) 0.00093(18)
P10 0.0209(2) 0.0297(3) 0.0217(2) 0.0017(2) 0.00565(19) 0.0024(2)
P11 0.0214(2) 0.0216(2) 0.0208(2) 0.00773(18) 0.00530(18) 0.00251(18)
P12 0.0222(2) 0.0269(3) 0.0262(3) 0.0094(2) 0.0064(2) 0.0065(2)
Si2 0.0250(3) 0.0215(3) 0.0290(3) 0.0059(2) 0.0036(2) -0.0034(2)
O5 0.0253(7) 0.0196(6) 0.0194(6) 0.0041(5) 0.0073(5) 0.0027(5)
O6 0.0173(6) 0.0258(7) 0.0244(7) 0.0042(6) 0.0049(5) 0.0030(5)
O7 0.0232(7) 0.0243(7) 0.0219(7) 0.0092(5) 0.0049(5) 0.0026(5)
O8 0.0188(6) 0.0202(6) 0.0239(7) 0.0050(5) 0.0038(5) -0.0006(5)
C79 0.0244(9) 0.0189(9) 0.0212(9) 0.0049(7) 0.0032(7) 0.0000(7)
C80 0.0290(11) 0.0272(10) 0.0306(11) 0.0125(9) 0.0015(8) 0.0023(8)
C81 0.0341(14) 0.0378(14) 0.0667(19) 0.0004(13) -0.0059(13) 0.0112(11)
C82 0.0418(17) 0.0407(16) 0.101(3) 0.0015(17) -0.0119(17) 0.0162(13)
C83 0.0340(14) 0.0438(15) 0.082(2) 0.0275(15) -0.0160(14) 0.0003(12)
C84 0.0396(15) 0.068(2) 0.0456(16) 0.0091(14) -0.0133(12) 0.0005(14)
C85 0.0382(14) 0.0510(16) 0.0381(13) 0.0030(12) -0.0020(11) 0.0076(12)
C86 0.0320(11) 0.0260(10) 0.0206(9) 0.0064(8) 0.0041(8) -0.0043(8)
C87 0.0617(18) 0.0340(13) 0.0369(13) 0.0153(11) 0.0133(12) 0.0008(12)
C88 0.073(2) 0.0409(14) 0.0346(13) 0.0177(11) 0.0124(13) -0.0127(14)
C89 0.0532(17) 0.0542(17) 0.0304(12) 0.0082(11) 0.0142(11) -0.0185(13)
C90 0.0400(14) 0.0544(16) 0.0382(13) 0.0109(12) 0.0175(11) -0.0011(12)
C91 0.0353(12) 0.0351(12) 0.0274(10) 0.0104(9) 0.0090(9) -0.0001(9)
C92 0.0251(9) 0.0199(9) 0.0239(9) 0.0062(7) 0.0081(7) 0.0035(7)
C93 0.0397(13) 0.0230(10) 0.0303(11) 0.0063(8) 0.0066(9) -0.0009(9)
C94 0.0446(14) 0.0241(11) 0.0411(13) 0.0045(9) 0.0083(11) -0.0066(10)
C95 0.0491(15) 0.0214(10) 0.0488(14) 0.0118(10) 0.0174(12) 0.0015(10)
C96 0.0492(15) 0.0293(12) 0.0423(13) 0.0199(10) 0.0093(11) 0.0047(10)
C97 0.0349(12) 0.0262(10) 0.0288(10) 0.0098(8) 0.0029(9) 0.0025(9)
C98 0.0234(9) 0.0261(9) 0.0206(9) 0.0096(7) 0.0068(7) 0.0044(7)
C99 0.0295(11) 0.0303(11) 0.0352(11) 0.0087(9) 0.0092(9) 0.0010(9)
C100 0.0288(12) 0.0452(14) 0.0485(15) 0.0171(12) 0.0108(10) -0.0014(10)
C101 0.0272(12) 0.0580(17) 0.0477(15) 0.0221(13) 0.0166(11) 0.0119(11)
C102 0.0388(14) 0.0431(14) 0.0432(14) 0.0112(11) 0.0200(11) 0.0148(11)
C103 0.0343(12) 0.0301(11) 0.0309(11) 0.0071(9) 0.0117(9) 0.0065(9)
C104 0.0253(10) 0.0341(11) 0.0226(9) 0.0008(8) 0.0090(8) -0.0036(8)
C105 0.0197(9) 0.0271(10) 0.0250(9) 0.0041(8) 0.0036(7) 0.0011(7)
C106 0.0278(11) 0.0454(14) 0.0353(12) -0.0076(10) 0.0126(10) -0.0073(10)
C107 0.0387(15) 0.0542(18) 0.0537(17) -0.0194(14) 0.0160(13) -0.0058(13)
C108 0.0426(15) 0.0356(14) 0.0564(17) -0.0087(12) 0.0021(13) -0.0103(11)
C109 0.0470(16) 0.0510(17) 0.0467(15) 0.0066(13) 0.0083(13) -0.0239(13)
C110 0.0328(12) 0.0498(15) 0.0327(12) 0.0008(11) 0.0095(10) -0.0134(11)
C111 0.0222(10) 0.0278(10) 0.0323(11) 0.0060(8) 0.0083(8) 0.0068(8)
C112 0.0341(14) 0.0400(15) 0.094(3) 0.0250(16) -0.0167(15) 0.0027(11)
C113 0.0506(19) 0.0517(19) 0.114(3) 0.033(2) -0.027(2) 0.0102(15)
C114 0.0514(17) 0.0444(16) 0.0667(19) 0.0263(14) 0.0135(15) 0.0202(13)
C115 0.0473(16) 0.0351(13) 0.0548(16) 0.0180(12) 0.0168(13) 0.0063(11)
C116 0.0355(13) 0.0357(13) 0.0429(13) 0.0132(11) 0.0042(10) -0.0007(10)
C117 0.0275(11) 0.0387(12) 0.0236(10) 0.0060(9) 0.0083(8) 0.0088(9)
C118 0.0308(13) 0.0609(18) 0.0451(15) -0.0007(13) 0.0022(11) 0.0124(12)
C119 0.0382(16) 0.084(3) 0.0582(19) 0.0078(18) 0.0024(14) 0.0302(16)
C120 0.0575(19) 0.065(2) 0.0444(15) 0.0167(14) 0.0166(14) 0.0362(16)
C121 0.0564(17) 0.0429(15) 0.0394(14) 0.0112(11) 0.0157(12) 0.0205(13)
C122 0.0367(13) 0.0353(12) 0.0361(12) 0.0076(10) 0.0091(10) 0.0092(10)
C123 0.0217(10) 0.0362(12) 0.0254(10) 0.0056(9) 0.0043(8) -0.0003(8)
C124 0.0347(13) 0.0544(16) 0.0323(12) 0.0131(11) 0.0148(10) 0.0117(11)
C125 0.0375(14) 0.071(2) 0.0344(13) 0.0187(13) 0.0138(11) 0.0052(13)
C126 0.0365(14) 0.0652(19) 0.0410(14) 0.0278(14) 0.0001(11) -0.0076(13)
C127 0.0491(16) 0.0451(15) 0.0444(15) 0.0178(12) -0.0021(12) 0.0010(12)
C128 0.0432(14) 0.0366(13) 0.0357(13) 0.0050(10) 0.0058(11) 0.0069(11)
C129 0.0237(10) 0.0254(10) 0.0285(10) 0.0075(8) 0.0074(8) 0.0050(8)
C130 0.0236(9) 0.0260(10) 0.0231(9) 0.0073(8) 0.0050(7) 0.0042(8)
C131 0.0537(16) 0.0293(11) 0.0271(11) 0.0106(9) 0.0050(10) 0.0011(10)
C132 0.0608(18) 0.0457(15) 0.0253(11) 0.0111(10) 0.0013(11) 0.0066(13)
C133 0.0436(15) 0.0469(15) 0.0271(11) 0.0007(10) -0.0058(10) 0.0032(12)
C134 0.0366(13) 0.0425(14) 0.0360(13) 0.0063(11) -0.0003(10) -0.0092(11)
C135 0.0303(11) 0.0320(11) 0.0285(10) 0.0091(9) 0.0046(9) -0.0037(9)
C136 0.0261(10) 0.0249(9) 0.0199(9) 0.0050(7) 0.0050(7) -0.0025(8)
C137 0.0363(12) 0.0277(11) 0.0337(11) 0.0108(9) 0.0087(9) 0.0009(9)
C138 0.0490(15) 0.0310(12) 0.0442(14) 0.0114(11) 0.0090(12) -0.0088(11)
C139 0.0397(15) 0.0457(15) 0.0526(16) 0.0096(13) 0.0134(12) -0.0147(12)
C140 0.0273(12) 0.0523(16) 0.0538(16) 0.0130(13) 0.0085(11) -0.0032(11)
C141 0.0265(11) 0.0354(12) 0.0376(12) 0.0116(10) 0.0062(9) 0.0013(9)
C142 0.0290(11) 0.0299(11) 0.0278(10) 0.0065(8) 0.0041(8) 0.0053(8)
C143 0.0427(16) 0.077(2) 0.0412(15) 0.0244(15) -0.0020(12) -0.0173(15)
C144 0.0462(18) 0.089(3) 0.0452(17) 0.0194(17) -0.0121(14) -0.0231(17)
C145 0.0497(18) 0.078(2) 0.0317(13) 0.0119(14) -0.0083(12) -0.0022(16)
C146 0.0516(18) 0.094(3) 0.0375(15) 0.0311(16) 0.0011(13) -0.0041(17)
C147 0.0369(14) 0.0653(19) 0.0362(13) 0.0227(13) 0.0031(11) -0.0008(13)
C148 0.0240(10) 0.0273(10) 0.0290(10) 0.0087(8) 0.0079(8) 0.0058(8)
C149 0.0347(12) 0.0348(12) 0.0333(11) 0.0139(10) 0.0073(9) 0.0128(10)
C150 0.0434(14) 0.0355(13) 0.0459(14) 0.0130(11) 0.0126(11) 0.0198(11)
C151 0.0399(13) 0.0298(12) 0.0439(14) 0.0043(10) 0.0136(11) 0.0087(10)
C152 0.0361(13) 0.0404(13) 0.0331(12) 0.0006(10) 0.0028(10) 0.0043(10)
C153 0.0296(11) 0.0382(13) 0.0321(11) 0.0053(10) 0.0021(9) 0.0101(9)
C154 0.0455(15) 0.0463(15) 0.0340(13) 0.0029(11) -0.0012(11) -0.0190(12)
C155 0.0570(18) 0.0239(12) 0.0668(19) 0.0142(12) 0.0059(15) 0.0036(11)
C156 0.0332(13) 0.0375(13) 0.0496(15) 0.0114(11) 0.0133(11) -0.0097(10)
B4 0.0332(12) 0.0218(11) 0.0243(11) 0.0064(9) 0.0045(9) 0.0021(9)
B5 0.0238(11) 0.0319(12) 0.0259(11) 0.0012(9) 0.0059(9) 0.0013(9)
B6 0.0249(12) 0.0331(13) 0.0439(15) 0.0188(11) 0.0129(11) 0.0095(10)
Li5 0.0236(17) 0.0283(18) 0.0233(16) 0.0037(14) 0.0044(13) -0.0007(14)
Li6 0.0245(17) 0.0257(17) 0.0267(17) 0.0071(14) 0.0046(14) -0.0018(14)
Li7 0.0250(18) 0.0267(18) 0.0280(17) 0.0084(14) 0.0072(14) 0.0036(14)
Li8 0.0253(17) 0.0267(17) 0.0246(17) 0.0077(14) 0.0060(14) 0.0049(14)

loop_
_atom_type_symbol
_atom_type_description
_atom_type_scat_dispersion_real
_atom_type_scat_dispersion_imag
_atom_type_scat_source
C C 0.0033 0.0016 'International Tables Vol C Tables 4.2.6.8 and 6.1.1.4'
H H 0.0000 0.0000 'International Tables Vol C Tables 4.2.6.8 and 6.1.1.4'
B B 0.0013 0.0007 'International Tables Vol C Tables 4.2.6.8 and 6.1.1.4'
Li Li -0.0003 0.0001 'International Tables Vol C Tables 4.2.6.8 and 6.1.1.4'
O O 0.0106 0.0060 'International Tables Vol C Tables 4.2.6.8 and 6.1.1.4'
P P 0.1023 0.0942 'International Tables Vol C Tables 4.2.6.8 and 6.1.1.4'
Si Si 0.0817 0.0704 'International Tables Vol C Tables 4.2.6.8 and 6.1.1.4'

loop_
_geom_angle_atom_site_label_1
_geom_angle_atom_site_label_2
_geom_angle_atom_site_label_3
_geom_angle
O1 P1 C1 116.76(9)
O1 P1 C20 106.83(9)
C1 P1 C20 107.83(10)
O1 P1 C14 105.79(9)
C1 P1 C14 113.38(11)
C20 P1 C14 105.52(10)
O1 P1 Li2 33.17(9)
C1 P1 Li2 110.89(10)
C20 P1 Li2 78.68(9)
C14 P1 Li2 131.31(10)
C1 P2 C2 105.04(11)
C1 P2 C8 112.06(11)
C2 P2 C8 104.91(10)
C1 P2 B1 114.30(11)
C2 P2 B1 109.48(11)
C8 P2 B1 110.46(12)
O2 P3 C26 116.99(9)
O2 P3 C33 107.42(8)
C26 P3 C33 106.72(10)
O2 P3 C27 105.31(9)
C26 P3 C27 114.36(10)
C33 P3 C27 105.27(9)
O2 P3 Li2 32.49(9)
C26 P3 Li2 111.32(10)
C33 P3 Li2 79.56(9)
C27 P3 Li2 129.95(10)
C26 P4 C45 104.99(10)
C26 P4 C39 112.41(10)
C45 P4 C39 104.44(10)
C26 P4 B2 116.08(10)
C45 P4 B2 110.32(11)
C39 P4 B2 107.96(10)
O3 P5 C51 117.21(9)
O3 P5 C52 105.05(9)
C51 P5 C52 112.49(10)
O3 P5 C58 107.43(9)
C51 P5 C58 105.85(10)
C52 P5 C58 108.51(9)
O3 P5 Li2 29.52(9)
C51 P5 Li2 111.84(10)
C52 P5 Li2 128.91(9)
C58 P5 Li2 82.14(9)
C51 P6 C70 103.29(10)
C51 P6 C64 112.63(10)
C70 P6 C64 104.42(10)
C51 P6 B3 114.98(11)
C70 P6 B3 110.51(11)
C64 P6 B3 110.27(11)
O4 Si1 C77 110.66(11)
O4 Si1 C78 110.75(10)
C77 Si1 C78 108.81(14)
O4 Si1 C76 110.92(11)
C77 Si1 C76 107.88(15)
C78 Si1 C76 107.73(14)
O4 Si1 Li3 29.52(8)
C77 Si1 Li3 136.05(11)
C78 Si1 Li3 105.86(11)
C76 Si1 Li3 85.92(12)
O4 Si1 Li1 29.63(9)
C77 Si1 Li1 106.91(12)
C78 Si1 Li1 85.35(11)
C76 Si1 Li1 135.98(12)
Li3 Si1 Li1 50.14(10)
O4 Si1 Li4 28.16(8)
C77 Si1 Li4 86.69(11)
C78 Si1 Li4 135.19(11)
C76 Si1 Li4 106.65(13)
Li3 Si1 Li4 49.45(9)
Li1 Si1 Li4 49.86(10)
P1 O1 Li2 120.87(14)
P1 O1 Li4 124.39(13)
Li2 O1 Li4 87.10(16)
P1 O1 Li3 143.19(13)
Li2 O1 Li3 82.50(16)
Li4 O1 Li3 81.19(15)
P3 O2 Li2 122.27(13)
P3 O2 Li3 131.14(13)
Li2 O2 Li3 83.92(16)
P3 O2 Li1 139.00(13)
Li2 O2 Li1 81.79(15)
Li3 O2 Li1 79.45(15)
P5 O3 Li2 127.02(14)
P5 O3 Li1 123.63(14)
Li2 O3 Li1 86.21(16)
P5 O3 Li4 137.87(13)
Li2 O3 Li4 84.29(16)
Li1 O3 Li4 80.41(15)
Si1 O4 Li3 125.33(14)
Si1 O4 Li1 125.23(14)
Li3 O4 Li1 89.01(17)
Si1 O4 Li4 128.15(14)
Li3 O4 Li4 88.05(17)
Li1 O4 Li4 88.78(17)
P1 C1 P2 124.33(13)
P1 C1 H1 117.8
P2 C1 H1 117.8
C3 C2 C7 118.6(2)
C3 C2 P2 123.95(19)
C7 C2 P2 117.47(17)
C2 C3 C4 120.6(3)
C2 C3 H3 119.7
C4 C3 H3 119.7
C5 C4 C3 120.8(3)
C5 C4 H4 119.6
C3 C4 H4 119.6
C4 C5 C6 119.5(2)
C4 C5 H5 120.2
C6 C5 H5 120.2
C7 C6 C5 120.0(3)
C7 C6 H6 120.0
C5 C6 H6 120.0
C6 C7 C2 120.6(2)
C6 C7 H7 119.7
C2 C7 H7 119.7
C9 C8 C13 118.2(3)
C9 C8 P2 120.8(2)
C13 C8 P2 121.01(19)
C8 C9 C10 120.4(3)
C8 C9 H9 119.8
C10 C9 H9 119.8
C11 C10 C9 120.4(3)
C11 C10 H10 119.8
C9 C10 H10 119.8
C12 C11 C10 119.9(3)
C12 C11 H11 120.1
C10 C11 H11 120.1
C11 C12 C13 120.2(3)
C11 C12 H12 119.9
C13 C12 H12 119.9
C12 C13 C8 121.0(3)
C12 C13 H13 119.5
C8 C13 H13 119.5
C15 C14 C19 119.2(2)
C15 C14 P1 121.04(17)
C19 C14 P1 119.68(18)
C14 C15 C16 120.5(2)
C14 C15 H15 119.8
C16 C15 H15 119.8
C17 C16 C15 119.5(3)
C17 C16 H16 120.2
C15 C16 H16 120.2
C18 C17 C16 120.1(2)
C18 C17 H17 119.9
C16 C17 H17 119.9
C17 C18 C19 120.3(3)
C17 C18 H18 119.8
C19 C18 H18 119.8
C18 C19 C14 120.3(3)
C18 C19 H19 119.9
C14 C19 H19 119.9
C21 C20 C25 118.5(2)
C21 C20 P1 123.93(17)
C25 C20 P1 117.57(16)
C22 C21 C20 120.6(2)
C22 C21 H21 119.7
C20 C21 H21 119.7
C23 C22 C21 120.3(2)
C23 C22 H22 119.8
C21 C22 H22 119.8
C24 C23 C22 119.9(2)
C24 C23 H23 120.1
C22 C23 H23 120.1
C23 C24 C25 120.3(2)
C23 C24 H24 119.8
C25 C24 H24 119.8
C24 C25 C20 120.4(2)
C24 C25 H25 119.8
C20 C25 H25 119.8
P3 C26 P4 126.89(12)
P3 C26 H26 116.6
P4 C26 H26 116.6
C28 C27 C32 118.7(2)
C28 C27 P3 120.62(17)
C32 C27 P3 120.65(17)
C27 C28 C29 120.3(2)
C27 C28 H28 119.8
C29 C28 H28 119.8
C30 C29 C28 120.1(3)
C30 C29 H29 120.0
C28 C29 H29 120.0
C31 C30 C29 120.0(3)
C31 C30 H30 120.0
C29 C30 H30 120.0
C30 C31 C32 120.2(3)
C30 C31 H31 119.9
C32 C31 H31 119.9
C31 C32 C27 120.7(2)
C31 C32 H32 119.6
C27 C32 H32 119.6
C34 C33 C38 118.03(19)
C34 C33 P3 125.46(16)
C38 C33 P3 116.49(15)
C33 C34 C35 120.6(2)
C33 C34 H34 119.7
C35 C34 H34 119.7
C36 C35 C34 120.6(2)
C36 C35 H35 119.7
C34 C35 H35 119.7
C37 C36 C35 119.6(2)
C37 C36 H36 120.2
C35 C36 H36 120.2
C36 C37 C38 120.4(2)
C36 C37 H37 119.8
C38 C37 H37 119.8
C37 C38 C33 120.8(2)
C37 C38 H38 119.6
C33 C38 H38 119.6
C44 C39 C40 119.4(2)
C44 C39 P4 120.51(16)
C40 C39 P4 119.78(18)
C39 C40 C41 119.8(3)
C39 C40 H40 120.1
C41 C40 H40 120.1
C42 C41 C40 120.2(3)
C42 C41 H41 119.9
C40 C41 H41 119.9
C43 C42 C41 120.2(2)
C43 C42 H42 119.9
C41 C42 H42 119.9
C42 C43 C44 120.1(3)
C42 C43 H43 119.9
C44 C43 H43 119.9
C39 C44 C43 120.2(2)
C39 C44 H44 119.9
C43 C44 H44 119.9
C50 C45 C46 118.7(2)
C50 C45 P4 121.08(18)
C46 C45 P4 120.01(17)
C47 C46 C45 120.4(2)
C47 C46 H46 119.8
C45 C46 H46 119.8
C48 C47 C46 120.1(3)
C48 C47 H47 119.9
C46 C47 H47 119.9
C47 C48 C49 120.5(3)
C47 C48 H48 119.7
C49 C48 H48 119.7
C48 C49 C50 119.8(3)
C48 C49 H49 120.1
C50 C49 H49 120.1
C45 C50 C49 120.4(3)
C45 C50 H50 119.8
C49 C50 H50 119.8
P5 C51 P6 125.41(13)
P5 C51 H51 117.3
P6 C51 H51 117.3
C53 C52 C57 118.40(19)
C53 C52 P5 120.37(16)
C57 C52 P5 120.99(17)
C54 C53 C52 121.1(2)
C54 C53 H53 119.5
C52 C53 H53 119.5
C53 C54 C55 119.6(2)
C53 C54 H54 120.2
C55 C54 H54 120.2
C56 C55 C54 120.0(2)
C56 C55 H55 120.0
C54 C55 H55 120.0
C55 C56 C57 120.4(2)
C55 C56 H56 119.8
C57 C56 H56 119.8
C56 C57 C52 120.4(2)
C56 C57 H57 119.8
C52 C57 H57 119.8
C63 C58 C59 118.5(2)
C63 C58 P5 118.65(16)
C59 C58 P5 122.78(17)
C60 C59 C58 120.6(2)
C60 C59 H59 119.7
C58 C59 H59 119.7
C61 C60 C59 120.2(2)
C61 C60 H60 119.9
C59 C60 H60 119.9
C60 C61 C62 120.1(2)
C60 C61 H61 119.9
C62 C61 H61 119.9
C61 C62 C63 120.2(2)
C61 C62 H62 119.9
C63 C62 H62 119.9
C62 C63 C58 120.4(2)
C62 C63 H63 119.8
C58 C63 H63 119.8
C65 C64 C69 118.5(2)
C65 C64 P6 121.10(18)
C69 C64 P6 120.36(18)
C64 C65 C66 120.5(2)
C64 C65 H65 119.7
C66 C65 H65 119.7
C67 C66 C65 120.4(3)
C67 C66 H66 119.8
C65 C66 H66 119.8
C68 C67 C66 119.6(3)
C68 C67 H67 120.2
C66 C67 H67 120.2
C67 C68 C69 120.3(3)
C67 C68 H68 119.8
C69 C68 H68 119.8
C68 C69 C64 120.6(3)
C68 C69 H69 119.7
C64 C69 H69 119.7
C71 C70 C75 118.8(2)
C71 C70 P6 123.17(17)
C75 C70 P6 117.91(17)
C70 C71 C72 120.2(2)
C70 C71 H71 119.9
C72 C71 H71 119.9
C73 C72 C71 120.1(2)
C73 C72 H72 119.9
C71 C72 H72 119.9
C74 C73 C72 119.9(2)
C74 C73 H73 120.0
C72 C73 H73 120.0
C73 C74 C75 120.0(3)
C73 C74 H74 120.0
C75 C74 H74 120.0
C74 C75 C70 120.8(2)
C74 C75 H75 119.6
C70 C75 H75 119.6
Si1 C76 H76A 109.5
Si1 C76 H76B 109.5
H76A C76 H76B 109.5
Si1 C76 H76C 109.5
H76A C76 H76C 109.5
H76B C76 H76C 109.5
Si1 C77 H77A 109.5
Si1 C77 H77B 109.5
H77A C77 H77B 109.5
Si1 C77 H77C 109.5
H77A C77 H77C 109.5
H77B C77 H77C 109.5
Si1 C78 H78A 109.5
Si1 C78 H78B 109.5
H78A C78 H78B 109.5
Si1 C78 H78C 109.5
H78A C78 H78C 109.5
H78B C78 H78C 109.5
P2 B1 Li4 106.70(14)
P2 B1 H1BA 104.3(15)
Li4 B1 H1BA 50.8(14)
P2 B1 H1BB 106.0(16)
Li4 B1 H1BB 62.2(16)
H1BA B1 H1BB 112(2)
P2 B1 H1BC 113.7(16)
Li4 B1 H1BC 138.7(16)
H1BA B1 H1BC 109(2)
H1BB B1 H1BC 112(2)
P4 B2 Li3 112.60(14)
P4 B2 H2BA 109.3(15)
Li3 B2 H2BA 48.6(15)
P4 B2 H2BB 107.7(14)
Li3 B2 H2BB 61.7(14)
H2BA B2 H2BB 109(2)
P4 B2 H2BC 109.4(15)
Li3 B2 H2BC 137.3(15)
H2BA B2 H2BC 109(2)
H2BB B2 H2BC 112(2)
P6 B3 Li1 108.24(14)
P6 B3 H3BA 106.3(15)
Li1 B3 H3BA 63.1(14)
P6 B3 H3BB 104.6(16)
Li1 B3 H3BB 50.4(16)
H3BA B3 H3BB 112(2)
P6 B3 H3BC 111.7(14)
Li1 B3 H3BC 140.1(14)
H3BA B3 H3BC 104(2)
H3BB B3 H3BC 118(2)
O4 Li1 O3 97.31(18)
O4 Li1 O2 92.90(16)
O3 Li1 O2 90.76(15)
O4 Li1 B3 125.30(19)
O3 Li1 B3 105.51(17)
O2 Li1 B3 134.67(19)
O4 Li1 Li3 45.39(12)
O3 Li1 Li3 93.39(16)
O2 Li1 Li3 47.62(11)
B3 Li1 Li3 160.52(19)
O4 Li1 Li4 45.90(12)
O3 Li1 Li4 51.41(13)
O2 Li1 Li4 93.21(16)
B3 Li1 Li4 130.11(18)
Li3 Li1 Li4 59.60(14)
O4 Li1 Li2 91.13(17)
O3 Li1 Li2 45.51(11)
O2 Li1 Li2 45.90(11)
B3 Li1 Li2 139.12(18)
Li3 Li1 Li2 59.17(14)
Li4 Li1 Li2 60.84(14)
O4 Li1 Si1 25.14(7)
O3 Li1 Si1 115.48(16)
O2 Li1 Si1 108.74(14)
B3 Li1 Si1 101.83(14)
Li3 Li1 Si1 64.83(11)
Li4 Li1 Si1 66.18(12)
Li2 Li1 Si1 116.22(15)
O4 Li1 H3BA 101.9(8)
O3 Li1 H3BA 94.2(8)
O2 Li1 H3BA 163.6(8)
B3 Li1 H3BA 29.0(8)
Li3 Li1 H3BA 147.2(8)
Li4 Li1 H3BA 102.1(8)
Li2 Li1 H3BA 139.3(8)
Si1 Li1 H3BA 83.1(8)
O4 Li1 H3BB 136.8(9)
O3 Li1 H3BB 118.5(9)
O2 Li1 H3BB 108.9(9)
B3 Li1 H3BB 26.5(9)
Li3 Li1 H3BB 142.6(9)
Li4 Li1 H3BB 156.5(9)
Li2 Li1 H3BB 130.9(9)
Si1 Li1 H3BB 111.8(9)
H3BA Li1 H3BB 55.1(12)
O3 Li2 O1 97.30(17)
O3 Li2 O2 99.82(18)
O1 Li2 O2 98.65(17)
O3 Li2 Li3 95.96(17)
O1 Li2 Li3 50.77(12)
O2 Li2 Li3 48.67(12)
O3 Li2 Li1 48.28(12)
O1 Li2 Li1 95.19(16)
O2 Li2 Li1 52.30(12)
Li3 Li2 Li1 59.66(14)
O3 Li2 Li4 50.80(12)
O1 Li2 Li4 47.37(12)
O2 Li2 Li4 96.51(16)
Li3 Li2 Li4 59.16(14)
Li1 Li2 Li4 59.08(14)
O3 Li2 P1 108.83(15)
O1 Li2 P1 25.96(7)
O2 Li2 P1 117.87(16)
Li3 Li2 P1 73.96(12)
Li1 Li2 P1 120.43(15)
Li4 Li2 P1 66.02(11)
O3 Li2 P3 116.85(16)
O1 Li2 P3 112.55(15)
O2 Li2 P3 25.24(7)
Li3 Li2 P3 68.39(11)
Li1 Li2 P3 73.77(12)
Li4 Li2 P3 121.58(15)
P1 Li2 P3 122.40(12)
O3 Li2 P5 23.45(7)
O1 Li2 P5 114.60(15)
O2 Li2 P5 110.83(15)
Li3 Li2 P5 118.98(15)
Li1 Li2 P5 65.24(11)
Li4 Li2 P5 71.63(11)
P1 Li2 P5 117.25(11)
P3 Li2 P5 118.72(12)
O4 Li3 O2 98.41(17)
O4 Li3 O1 94.73(16)
O2 Li3 O1 93.41(16)
O4 Li3 B2 134.4(2)
O2 Li3 B2 101.33(16)
O1 Li3 B2 124.38(18)
O4 Li3 Li2 92.95(16)
O2 Li3 Li2 47.41(12)
O1 Li3 Li2 46.73(12)
B2 Li3 Li2 130.13(18)
O4 Li3 Li4 46.38(12)
O2 Li3 Li4 97.76(16)
O1 Li3 Li4 48.36(12)
B2 Li3 Li4 160.14(19)
Li2 Li3 Li4 61.81(14)
O4 Li3 Li1 45.61(12)
O2 Li3 Li1 52.93(12)
O1 Li3 Li1 93.48(16)
B2 Li3 Li1 137.40(19)
Li2 Li3 Li1 61.18(14)
Li4 Li3 Li1 60.44(14)
O4 Li3 Si1 25.15(7)
O2 Li3 Si1 113.79(15)
O1 Li3 Si1 112.21(14)
B2 Li3 Si1 109.84(14)
Li2 Li3 Si1 118.08(14)
Li4 Li3 Si1 66.50(12)
Li1 Li3 Si1 65.03(11)
O4 Li3 H2BA 144.5(9)
O2 Li3 H2BA 113.3(9)
O1 Li3 H2BA 98.7(9)
B2 Li3 H2BA 26.7(9)
Li2 Li3 H2BA 119.9(9)
Li4 Li3 H2BA 136.9(9)
Li1 Li3 H2BA 162.4(9)
Si1 Li3 H2BA 120.7(9)
O4 Li3 H2BB 110.8(8)
O2 Li3 H2BB 93.1(8)
O1 Li3 H2BB 152.4(8)
B2 Li3 H2BB 28.1(8)
Li2 Li3 H2BB 137.4(8)
Li4 Li3 H2BB 155.9(8)
Li1 Li3 H2BB 111.7(8)
Si1 Li3 H2BB 89.4(8)
H2BA Li3 H2BB 54.3(12)
O4 Li4 O1 96.00(17)
O4 Li4 O3 93.50(17)
O1 Li4 O3 89.68(16)
O4 Li4 B1 124.6(2)
O1 Li4 B1 102.23(17)
O3 Li4 B1 137.78(19)
O4 Li4 Li3 45.57(12)
O1 Li4 Li3 50.45(12)
O3 Li4 Li3 91.42(16)
B1 Li4 Li3 127.32(19)
O4 Li4 Li1 45.32(12)
O1 Li4 Li1 94.60(16)
O3 Li4 Li1 48.18(11)
B1 Li4 Li1 161.74(19)
Li3 Li4 Li1 59.96(14)
O4 Li4 Li2 90.11(16)
O1 Li4 Li2 45.52(12)
O3 Li4 Li2 44.92(11)
B1 Li4 Li2 137.94(18)
Li3 Li4 Li2 59.03(13)
Li1 Li4 Li2 60.08(14)
O4 Li4 Si1 23.69(7)
O1 Li4 Si1 111.82(15)
O3 Li4 Si1 110.23(15)
B1 Li4 Si1 102.61(14)
Li3 Li4 Si1 64.05(11)
Li1 Li4 Si1 63.96(11)
Li2 Li4 Si1 113.79(14)
O4 Li4 H1BA 133.7(9)
O1 Li4 H1BA 119.6(9)
O3 Li4 H1BA 113.7(9)
B1 Li4 H1BA 26.7(9)
Li3 Li4 H1BA 154.0(9)
Li1 Li4 H1BA 143.0(9)
Li2 Li4 H1BA 135.7(9)
Si1 Li4 H1BA 110.2(9)
O4 Li4 H1BB 105.8(8)
O1 Li4 H1BB 89.4(8)
O3 Li4 H1BB 160.7(8)
B1 Li4 H1BB 24.9(8)
Li3 Li4 H1BB 102.8(8)
Li1 Li4 H1BB 151.0(8)
Li2 Li4 H1BB 134.1(8)
Si1 Li4 H1BB 87.9(8)
H1BA Li4 H1BB 51.2(11)
O5 P7 C79 116.49(9)
O5 P7 C92 108.19(9)
C79 P7 C92 106.60(10)
O5 P7 C98 104.94(9)
C79 P7 C98 114.67(9)
C92 P7 C98 105.29(9)
O5 P7 Li6 31.50(9)
C79 P7 Li6 111.27(10)
C92 P7 Li6 81.14(9)
C98 P7 Li6 128.97(10)
C79 P8 C80 106.94(10)
C79 P8 C86 111.50(10)
C80 P8 C86 101.69(10)
C79 P8 B4 116.08(10)
C80 P8 B4 110.56(11)
C86 P8 B4 109.10(11)
O6 P9 C104 115.89(10)
O6 P9 C105 107.38(9)
C104 P9 C105 107.12(10)
O6 P9 C111 105.66(9)
C104 P9 C111 114.91(11)
C105 P9 C111 105.16(10)
O6 P9 Li6 34.78(9)
C104 P9 Li6 111.47(11)
C105 P9 Li6 76.61(10)
C111 P9 Li6 130.29(10)
C104 P10 C123 105.16(11)
C104 P10 C117 111.90(11)
C123 P10 C117 104.39(10)
C104 P10 B5 114.75(11)
C123 P10 B5 108.98(11)
C117 P10 B5 110.94(12)
O7 P11 C129 117.28(9)
O7 P11 C130 105.17(9)
C129 P11 C130 111.59(10)
O7 P11 C136 108.13(9)
C129 P11 C136 106.26(10)
C130 P11 C136 108.11(9)
C129 P12 C148 104.34(10)
C129 P12 C142 113.64(11)
C148 P12 C142 104.15(10)
C129 P12 B6 115.01(11)
C148 P12 B6 109.31(11)
C142 P12 B6 109.61(12)
O8 Si2 C155 110.56(11)
O8 Si2 C154 111.31(10)
C155 Si2 C154 107.37(14)
O8 Si2 C156 111.58(10)
C155 Si2 C156 107.18(14)
C154 Si2 C156 108.66(13)
O8 Si2 Li7 29.87(9)
C155 Si2 Li7 136.72(12)
C154 Si2 Li7 106.20(11)
C156 Si2 Li7 86.81(11)
O8 Si2 Li8 29.01(8)
C155 Si2 Li8 86.66(12)
C154 Si2 Li8 136.85(11)
C156 Si2 Li8 105.34(11)
Li7 Si2 Li8 50.06(10)
O8 Si2 Li5 28.30(8)
C155 Si2 Li5 104.93(13)
C154 Si2 Li5 87.84(11)
C156 Si2 Li5 136.97(11)
Li7 Si2 Li5 50.18(10)
Li8 Si2 Li5 49.01(9)
P7 O5 Li6 123.73(14)
P7 O5 Li8 128.75(13)
Li6 O5 Li8 84.55(16)
P7 O5 Li7 137.80(14)
Li6 O5 Li7 83.54(16)
Li8 O5 Li7 80.51(15)
P9 O6 Li6 118.27(14)
P9 O6 Li5 125.41(13)
Li6 O6 Li5 85.75(16)
P9 O6 Li8 144.64(14)
Li6 O6 Li8 83.63(16)
Li5 O6 Li8 80.65(15)
P11 O7 Li6 130.53(14)
P11 O7 Li7 121.48(13)
Li6 O7 Li7 84.81(16)
P11 O7 Li5 137.86(13)
Li6 O7 Li5 83.50(16)
Li7 O7 Li5 79.58(15)
Si2 O8 Li7 124.77(14)
Si2 O8 Li8 126.42(14)
Li7 O8 Li8 88.84(17)
Si2 O8 Li5 127.78(14)
Li7 O8 Li5 89.39(17)
Li8 O8 Li5 87.25(17)
P7 C79 P8 125.87(12)
P7 C79 H79 117.1
P8 C79 H79 117.1
C81 C80 C85 118.6(2)
C81 C80 P8 121.02(19)
C85 C80 P8 120.36(19)
C80 C81 C82 120.4(3)
C80 C81 H81 119.8
C82 C81 H81 119.8
C83 C82 C81 120.7(3)
C83 C82 H82 119.6
C81 C82 H82 119.6
C82 C83 C84 119.4(3)
C82 C83 H83 120.3
C84 C83 H83 120.3
C83 C84 C85 120.4(3)
C83 C84 H84 119.8
C85 C84 H84 119.8
C80 C85 C84 120.5(3)
C80 C85 H85 119.8
C84 C85 H85 119.8
C91 C86 C87 118.7(2)
C91 C86 P8 120.71(16)
C87 C86 P8 120.55(19)
C86 C87 C88 120.1(3)
C86 C87 H87 119.9
C88 C87 H87 119.9
C89 C88 C87 120.4(3)
C89 C88 H88 119.8
C87 C88 H88 119.8
C88 C89 C90 119.9(2)
C88 C89 H89 120.0
C90 C89 H89 120.0
C89 C90 C91 120.1(3)
C89 C90 H90 120.0
C91 C90 H90 120.0
C86 C91 C90 120.7(2)
C86 C91 H91 119.6
C90 C91 H91 119.6
C93 C92 C97 118.65(19)
C93 C92 P7 123.51(16)
C97 C92 P7 117.83(16)
C94 C93 C92 120.6(2)
C94 C93 H93 119.7
C92 C93 H93 119.7
C95 C94 C93 120.3(2)
C95 C94 H94 119.8
C93 C94 H94 119.8
C94 C95 C96 119.8(2)
C94 C95 H95 120.1
C96 C95 H95 120.1
C95 C96 C97 120.2(2)
C95 C96 H96 119.9
C97 C96 H96 119.9
C96 C97 C92 120.5(2)
C96 C97 H97 119.8
C92 C97 H97 119.8
C99 C98 C103 118.4(2)
C99 C98 P7 120.28(16)
C103 C98 P7 121.29(17)
C98 C99 C100 120.8(2)
C98 C99 H99 119.6
C100 C99 H99 119.6
C101 C100 C99 119.9(2)
C101 C100 H100 120.1
C99 C100 H100 120.1
C102 C101 C100 119.7(2)
C102 C101 H101 120.1
C100 C101 H101 120.1
C101 C102 C103 120.4(2)
C101 C102 H102 119.8
C103 C102 H102 119.8
C102 C103 C98 120.8(2)
C102 C103 H103 119.6
C98 C103 H103 119.6
P9 C104 P10 125.83(13)
P9 C104 H104 117.1
P10 C104 H104 117.1
C110 C105 C106 118.5(2)
C110 C105 P9 123.94(17)
C106 C105 P9 117.60(17)
C107 C106 C105 120.4(2)
C107 C106 H106 119.8
C105 C106 H106 119.8
C108 C107 C106 120.2(3)
C108 C107 H107 119.9
C106 C107 H107 119.9
C107 C108 C109 120.4(2)
C107 C108 H108 119.8
C109 C108 H108 119.8
C108 C109 C110 119.7(3)
C108 C109 H109 120.1
C110 C109 H109 120.1
C105 C110 C109 120.8(2)
C105 C110 H110 119.6
C109 C110 H110 119.6
C112 C111 C116 118.5(2)
C112 C111 P9 120.77(19)
C116 C111 P9 120.70(18)
C111 C112 C113 120.4(3)
C111 C112 H112 119.8
C113 C112 H112 119.8
C114 C113 C112 120.5(3)
C114 C113 H113 119.7
C112 C113 H113 119.7
C113 C114 C115 119.3(3)
C113 C114 H114 120.3
C115 C114 H114 120.3
C114 C115 C116 120.2(3)
C114 C115 H115 119.9
C116 C115 H115 119.9
C115 C116 C111 121.1(2)
C115 C116 H116 119.4
C111 C116 H116 119.4
C118 C117 C122 118.5(2)
C118 C117 P10 120.8(2)
C122 C117 P10 120.67(18)
C117 C118 C119 120.2(3)
C117 C118 H118 119.9
C119 C118 H118 119.9
C120 C119 C118 120.7(3)
C120 C119 H119 119.6
C118 C119 H119 119.6
C119 C120 C121 119.6(3)
C119 C120 H120 120.2
C121 C120 H120 120.2
C120 C121 C122 120.2(3)
C120 C121 H121 119.9
C122 C121 H121 119.9
C121 C122 C117 120.6(3)
C121 C122 H122 119.7
C117 C122 H122 119.7
C124 C123 C128 118.3(2)
C124 C123 P10 123.65(19)
C128 C123 P10 117.95(18)
C123 C124 C125 120.4(3)
C123 C124 H124 119.8
C125 C124 H124 119.8
C126 C125 C124 120.5(3)
C126 C125 H125 119.7
C124 C125 H125 119.7
C125 C126 C127 119.8(3)
C125 C126 H126 120.1
C127 C126 H126 120.1
C128 C127 C126 120.1(3)
C128 C127 H127 119.9
C126 C127 H127 119.9
C127 C128 C123 120.9(3)
C127 C128 H128 119.6
C123 C128 H128 119.6
P11 C129 P12 124.73(13)
P11 C129 H129 117.6
P12 C129 H129 117.6
C135 C130 C131 118.3(2)
C135 C130 P11 120.11(16)
C131 C130 P11 121.32(17)
C132 C131 C130 120.8(2)
C132 C131 H131 119.6
C130 C131 H131 119.6
C133 C132 C131 120.0(2)
C133 C132 H132 120.0
C131 C132 H132 120.0
C132 C133 C134 119.9(2)
C132 C133 H133 120.1
C134 C133 H133 120.1
C133 C134 C135 120.2(2)
C133 C134 H134 119.9
C135 C134 H134 119.9
C134 C135 C130 120.9(2)
C134 C135 H135 119.6
C130 C135 H135 119.6
C141 C136 C137 118.4(2)
C141 C136 P11 119.25(17)
C137 C136 P11 122.36(17)
C138 C137 C136 120.9(2)
C138 C137 H137 119.6
C136 C137 H137 119.6
C139 C138 C137 120.1(2)
C139 C138 H138 120.0
C137 C138 H138 120.0
C138 C139 C140 120.1(2)
C138 C139 H139 119.9
C140 C139 H139 119.9
C139 C140 C141 120.0(3)
C139 C140 H140 120.0
C141 C140 H140 120.0
C136 C141 C140 120.5(2)
C136 C141 H141 119.8
C140 C141 H141 119.8
C147 C142 C143 118.3(2)
C147 C142 P12 121.80(19)
C143 C142 P12 119.85(19)
C142 C143 C144 121.1(3)
C142 C143 H143 119.4
C144 C143 H143 119.4
C145 C144 C143 119.7(3)
C145 C144 H144 120.1
C143 C144 H144 120.1
C144 C145 C146 120.0(3)
C144 C145 H145 120.0
C146 C145 H145 120.0
C145 C146 C147 120.5(3)
C145 C146 H146 119.8
C147 C146 H146 119.8
C142 C147 C146 120.4(3)
C142 C147 H147 119.8
C146 C147 H147 119.8
C153 C148 C149 119.0(2)
C153 C148 P12 118.25(17)
C149 C148 P12 122.76(17)
C150 C149 C148 120.2(2)
C150 C149 H149 119.9
C148 C149 H149 119.9
C151 C150 C149 120.5(2)
C151 C150 H150 119.7
C149 C150 H150 119.7
C152 C151 C150 119.7(2)
C152 C151 H151 120.1
C150 C151 H151 120.1
C151 C152 C153 120.0(2)
C151 C152 H152 120.0
C153 C152 H152 120.0
C148 C153 C152 120.5(2)
C148 C153 H153 119.7
C152 C153 H153 119.7
Si2 C154 H15A 109.5
Si2 C154 H15B 109.5
H15A C154 H15B 109.5
Si2 C154 H15C 109.5
H15A C154 H15C 109.5
H15B C154 H15C 109.5
Si2 C155 H15D 109.5
Si2 C155 H15E 109.5
H15D C155 H15E 109.5
Si2 C155 H15F 109.5
H15D C155 H15F 109.5
H15E C155 H15F 109.5
Si2 C156 H15G 109.5
Si2 C156 H15H 109.5
H15G C156 H15H 109.5
Si2 C156 H15I 109.5
H15G C156 H15I 109.5
H15H C156 H15I 109.5
P8 B4 Li8 110.96(14)
P8 B4 H4BA 109.2(14)
Li8 B4 H4BA 139.6(14)
P8 B4 H4BB 108.8(15)
Li8 B4 H4BB 59.0(15)
H4BA B4 H4BB 111(2)
P8 B4 H4BC 106.6(15)
Li8 B4 H4BC 51.3(15)
H4BA B4 H4BC 112(2)
H4BB B4 H4BC 109(2)
P10 B5 Li5 105.95(14)
P10 B5 H5BA 102.7(15)
Li5 B5 H5BA 50.1(15)
P10 B5 H5BB 110.2(16)
Li5 B5 H5BB 142.9(16)
H5BA B5 H5BB 112(2)
P10 B5 H5BC 107.5(16)
Li5 B5 H5BC 62.5(15)
H5BA B5 H5BC 111(2)
H5BB B5 H5BC 113(2)
P12 B6 Li7 108.31(15)
P12 B6 H6BA 105.6(16)
Li7 B6 H6BA 59.4(16)
P12 B6 H6BB 108.3(18)
Li7 B6 H6BB 143.4(18)
H6BA B6 H6BB 112(2)
P12 B6 H6BC 102.8(15)
Li7 B6 H6BC 54.0(15)
H6BA B6 H6BC 113(2)
H6BB B6 H6BC 115(2)
O8 Li5 O6 96.72(17)
O8 Li5 O7 94.14(17)
O6 Li5 O7 90.26(15)
O8 Li5 B5 122.78(19)
O6 Li5 B5 102.06(17)
O7 Li5 B5 138.59(19)
O8 Li5 Li8 46.31(12)
O6 Li5 Li8 50.41(12)
O7 Li5 Li8 92.98(15)
B5 Li5 Li8 125.31(18)
O8 Li5 Li7 45.16(12)
O6 Li5 Li7 94.35(16)
O7 Li5 Li7 48.99(12)
B5 Li5 Li7 161.29(19)
Li8 Li5 Li7 60.18(14)
O8 Li5 Li6 90.90(16)
O6 Li5 Li6 46.22(12)
O7 Li5 Li6 44.84(11)
B5 Li5 Li6 138.89(18)
Li8 Li5 Li6 60.20(14)
Li7 Li5 Li6 59.78(14)
O8 Li5 Si2 23.92(7)
O6 Li5 Si2 113.07(15)
O7 Li5 Si2 110.36(14)
B5 Li5 Si2 100.86(13)
Li8 Li5 Si2 65.05(12)
Li7 Li5 Si2 63.93(11)
Li6 Li5 Si2 114.82(14)
O8 Li5 H5BA 132.2(9)
O6 Li5 H5BA 119.2(9)
O7 Li5 H5BA 114.5(9)
B5 Li5 H5BA 26.4(9)
Li8 Li5 H5BA 151.6(9)
Li7 Li5 H5BA 144.4(9)
Li6 Li5 H5BA 136.5(9)
Si2 Li5 H5BA 108.4(9)
O8 Li5 H5BC 102.5(8)
O6 Li5 H5BC 88.7(8)
O7 Li5 H5BC 163.3(8)
B5 Li5 H5BC 26.6(8)
Li8 Li5 H5BC 99.2(8)
Li7 Li5 H5BC 147.7(8)
Li6 Li5 H5BC 134.5(8)
Si2 Li5 H5BC 85.3(8)
H5BA Li5 H5BC 52.5(11)
O7 Li6 O5 99.56(18)
O7 Li6 O6 98.76(17)
O5 Li6 O6 98.39(17)
O7 Li6 Li8 96.90(17)
O5 Li6 Li8 49.35(12)
O6 Li6 Li8 49.83(12)
O7 Li6 Li7 49.82(12)
O5 Li6 Li7 50.59(12)
O6 Li6 Li7 95.74(16)
Li8 Li6 Li7 59.67(14)
O7 Li6 Li5 51.66(12)
O5 Li6 Li5 95.97(16)
O6 Li6 Li5 48.03(12)
Li8 Li6 Li5 58.68(13)
Li7 Li6 Li5 59.76(14)
O7 Li6 P9 110.11(16)
O5 Li6 P9 118.66(16)
O6 Li6 P9 26.95(7)
Li8 Li6 P9 74.14(12)
Li7 Li6 P9 122.00(15)
Li5 Li6 P9 67.21(12)
O7 Li6 P7 116.39(16)
O5 Li6 P7 24.78(7)
O6 Li6 P7 111.48(15)
Li8 Li6 P7 68.20(11)
Li7 Li6 P7 71.90(12)
Li5 Li6 P7 120.52(15)
P9 Li6 P7 122.22(12)
O8 Li7 O7 96.86(17)
O8 Li7 O5 94.61(17)
O7 Li7 O5 90.51(16)
O8 Li7 B6 122.7(2)
O7 Li7 B6 107.54(17)
O5 Li7 B6 134.75(19)
O8 Li7 Li8 45.67(12)
O7 Li7 Li8 93.80(16)
O5 Li7 Li8 48.99(12)
B6 Li7 Li8 157.65(19)
O8 Li7 Li5 45.45(12)
O7 Li7 Li5 51.42(12)
O5 Li7 Li5 93.03(16)
B6 Li7 Li5 130.83(18)
Li8 Li7 Li5 59.03(14)
O8 Li7 Li6 91.67(17)
O7 Li7 Li6 45.37(11)
O5 Li7 Li6 45.87(11)
B6 Li7 Li6 141.32(19)
Li8 Li7 Li6 60.06(14)
Li5 Li7 Li6 60.46(14)
O8 Li7 Si2 25.36(7)
O7 Li7 Si2 114.53(15)
O5 Li7 Si2 111.22(15)
B6 Li7 Si2 98.61(14)
Li8 Li7 Si2 65.52(11)
Li5 Li7 Si2 65.89(11)
Li6 Li7 Si2 117.02(15)
O8 Li7 H6BA 99.9(9)
O7 Li7 H6BA 97.5(9)
O5 Li7 H6BA 162.4(9)
B6 Li7 H6BA 27.7(9)
Li8 Li7 H6BA 145.0(9)
Li5 Li7 H6BA 104.2(9)
Li6 Li7 H6BA 142.4(9)
Si2 Li7 H6BA 79.6(9)
O8 Li7 H6BC 137.4(9)
O7 Li7 H6BC 118.6(9)
O5 Li7 H6BC 107.1(9)
B6 Li7 H6BC 27.9(9)
Li8 Li7 H6BC 141.8(9)
Li5 Li7 H6BC 158.2(9)
Li6 Li7 H6BC 129.7(9)
Si2 Li7 H6BC 112.3(9)
H6BA Li7 H6BC 55.3(12)
O8 Li8 O5 95.94(17)
O8 Li8 O6 95.37(16)
O5 Li8 O6 91.96(16)
O8 Li8 B4 129.9(2)
O5 Li8 B4 101.89(16)
O6 Li8 B4 129.86(19)
O8 Li8 Li5 46.44(12)
O5 Li8 Li5 95.51(16)
O6 Li8 Li5 48.94(12)
B4 Li8 Li5 162.60(19)
O8 Li8 Li7 45.49(12)
O5 Li8 Li7 50.50(12)
O6 Li8 Li7 93.78(16)
B4 Li8 Li7 131.84(18)
Li5 Li8 Li7 60.78(14)
O8 Li8 Li6 91.72(16)
O5 Li8 Li6 46.10(12)
O6 Li8 Li6 46.55(12)
B4 Li8 Li6 133.35(18)
Li5 Li8 Li6 61.12(14)
Li7 Li8 Li6 60.27(14)
O8 Li8 Si2 24.57(7)
O5 Li8 Si2 111.57(15)
O6 Li8 Si2 112.53(14)
B4 Li8 Si2 106.51(14)
Li5 Li8 Si2 65.93(11)
Li7 Li8 Si2 64.42(11)
Li6 Li8 Si2 116.27(14)
O8 Li8 H4BB 106.3(8)
O5 Li8 H4BB 93.2(8)
O6 Li8 H4BB 157.1(8)
B4 Li8 H4BB 27.3(8)
Li5 Li8 H4BB 152.1(8)
Li7 Li8 H4BB 106.7(8)
Li6 Li8 H4BB 137.6(8)
Si2 Li8 H4BB 86.2(8)
O8 Li8 H4BC 142.6(9)
O5 Li8 H4BC 114.2(9)
O6 Li8 H4BC 104.6(9)
B4 Li8 H4BC 26.3(9)
Li5 Li8 H4BC 142.1(9)
Li7 Li8 H4BC 157.1(9)
Li6 Li8 H4BC 124.9(9)
Si2 Li8 H4BC 118.5(9)
H4BB Li8 H4BC 53.1(12)

loop_
_geom_bond_atom_site_label_1
_geom_bond_atom_site_label_2
_geom_bond_distance
P1 O1 1.5416(15)
P1 C1 1.699(2)
P1 C20 1.806(2)
P1 C14 1.813(2)
P1 Li2 3.023(4)
P2 C1 1.735(2)
P2 C2 1.823(2)
P2 C8 1.827(2)
P2 B1 1.931(3)
P3 O2 1.5421(14)
P3 C26 1.696(2)
P3 C33 1.807(2)
P3 C27 1.816(2)
P3 Li2 3.058(4)
P4 C26 1.731(2)
P4 C45 1.814(2)
P4 C39 1.823(2)
P4 B2 1.916(2)
P5 O3 1.5460(14)
P5 C51 1.697(2)
P5 C52 1.802(2)
P5 C58 1.814(2)
P5 Li2 3.101(4)
P6 C51 1.735(2)
P6 C70 1.819(2)
P6 C64 1.826(2)
P6 B3 1.931(3)
Si1 O4 1.6197(15)
Si1 C77 1.871(3)
Si1 C78 1.871(3)
Si1 C76 1.873(3)
Si1 Li3 3.109(4)
Si1 Li1 3.114(4)
Si1 Li4 3.171(4)
O1 Li2 1.927(4)
O1 Li4 1.987(4)
O1 Li3 2.050(4)
O2 Li2 1.942(4)
O2 Li3 1.981(4)
O2 Li1 2.140(4)
O3 Li2 1.914(4)
O3 Li1 2.003(4)
O3 Li4 2.100(4)
O4 Li3 1.877(4)
O4 Li1 1.885(4)
O4 Li4 1.903(4)
C1 H1 0.9500
C2 C3 1.387(3)
C2 C7 1.399(3)
C3 C4 1.388(4)
C3 H3 0.9500
C4 C5 1.373(4)
C4 H4 0.9500
C5 C6 1.392(4)
C5 H5 0.9500
C6 C7 1.389(4)
C6 H6 0.9500
C7 H7 0.9500
C8 C9 1.381(4)
C8 C13 1.390(4)
C9 C10 1.398(5)
C9 H9 0.9500
C10 C11 1.372(6)
C10 H10 0.9500
C11 C12 1.361(5)
C11 H11 0.9500
C12 C13 1.388(4)
C12 H12 0.9500
C13 H13 0.9500
C14 C15 1.385(3)
C14 C19 1.393(3)
C15 C16 1.395(3)
C15 H15 0.9500
C16 C17 1.387(4)
C16 H16 0.9500
C17 C18 1.380(4)
C17 H17 0.9500
C18 C19 1.382(4)
C18 H18 0.9500
C19 H19 0.9500
C20 C21 1.394(3)
C20 C25 1.401(3)
C21 C22 1.383(4)
C21 H21 0.9500
C22 C23 1.381(4)
C22 H22 0.9500
C23 C24 1.380(4)
C23 H23 0.9500
C24 C25 1.386(3)
C24 H24 0.9500
C25 H25 0.9500
C26 H26 0.9500
C27 C28 1.391(3)
C27 C32 1.395(3)
C28 C29 1.394(3)
C28 H28 0.9500
C29 C30 1.387(4)
C29 H29 0.9500
C30 C31 1.375(4)
C30 H30 0.9500
C31 C32 1.388(4)
C31 H31 0.9500
C32 H32 0.9500
C33 C34 1.387(3)
C33 C38 1.395(3)
C34 C35 1.391(3)
C34 H34 0.9500
C35 C36 1.375(3)
C35 H35 0.9500
C36 C37 1.369(4)
C36 H36 0.9500
C37 C38 1.388(3)
C37 H37 0.9500
C38 H38 0.9500
C39 C44 1.387(3)
C39 C40 1.392(3)
C40 C41 1.395(4)
C40 H40 0.9500
C41 C42 1.376(5)
C41 H41 0.9500
C42 C43 1.375(4)
C42 H42 0.9500
C43 C44 1.391(3)
C43 H43 0.9500
C44 H44 0.9500
C45 C50 1.391(3)
C45 C46 1.396(3)
C46 C47 1.391(3)
C46 H46 0.9500
C47 C48 1.370(4)
C47 H47 0.9500
C48 C49 1.381(4)
C48 H48 0.9500
C49 C50 1.394(4)
C49 H49 0.9500
C50 H50 0.9500
C51 H51 0.9500
C52 C53 1.389(3)
C52 C57 1.401(3)
C53 C54 1.385(3)
C53 H53 0.9500
C54 C55 1.389(4)
C54 H54 0.9500
C55 C56 1.374(4)
C55 H55 0.9500
C56 C57 1.384(3)
C56 H56 0.9500
C57 H57 0.9500
C58 C63 1.396(3)
C58 C59 1.400(3)
C59 C60 1.389(3)
C59 H59 0.9500
C60 C61 1.375(4)
C60 H60 0.9500
C61 C62 1.384(4)
C61 H61 0.9500
C62 C63 1.392(3)
C62 H62 0.9500
C63 H63 0.9500
C64 C65 1.376(3)
C64 C69 1.388(3)
C65 C66 1.391(4)
C65 H65 0.9500
C66 C67 1.375(4)
C66 H66 0.9500
C67 C68 1.367(4)
C67 H67 0.9500
C68 C69 1.388(4)
C68 H68 0.9500
C69 H69 0.9500
C70 C71 1.387(3)
C70 C75 1.387(3)
C71 C72 1.391(3)
C71 H71 0.9500
C72 C73 1.382(4)
C72 H72 0.9500
C73 C74 1.373(4)
C73 H73 0.9500
C74 C75 1.385(4)
C74 H74 0.9500
C75 H75 0.9500
C76 H76A 0.9800
C76 H76B 0.9800
C76 H76C 0.9800
C77 H77A 0.9800
C77 H77B 0.9800
C77 H77C 0.9800
C78 H78A 0.9800
C78 H78B 0.9800
C78 H78C 0.9800
B1 Li4 2.479(5)
B1 H1BA 1.14(3)
B1 H1BB 1.05(3)
B1 H1BC 1.07(3)
B2 Li3 2.391(4)
B2 H2BA 1.11(3)
B2 H2BB 1.13(3)
B2 H2BC 1.09(3)
B3 Li1 2.428(5)
B3 H3BA 1.18(3)
B3 H3BB 1.11(3)
B3 H3BC 1.19(3)
Li1 Li3 2.637(5)
Li1 Li4 2.650(5)
Li1 Li2 2.677(5)
Li1 H3BA 2.17(3)
Li1 H3BB 1.92(3)
Li2 Li3 2.624(5)
Li2 Li4 2.697(5)
Li3 Li4 2.627(5)
Li3 H2BA 1.85(3)
Li3 H2BB 2.11(3)
Li4 H1BA 1.97(3)
Li4 H1BB 2.20(3)
P7 O5 1.5408(14)
P7 C79 1.703(2)
P7 C92 1.806(2)
P7 C98 1.814(2)
P7 Li6 3.058(4)
P8 C79 1.729(2)
P8 C80 1.816(2)
P8 C86 1.829(2)
P8 B4 1.922(2)
P9 O6 1.5402(15)
P9 C104 1.701(2)
P9 C105 1.811(2)
P9 C111 1.817(2)
P9 Li6 2.993(4)
P10 C104 1.736(2)
P10 C123 1.823(2)
P10 C117 1.829(2)
P10 B5 1.935(3)
P11 O7 1.5446(14)
P11 C129 1.701(2)
P11 C130 1.801(2)
P11 C136 1.808(2)
P12 C129 1.736(2)
P12 C148 1.821(2)
P12 C142 1.823(2)
P12 B6 1.925(3)
Si2 O8 1.6212(15)
Si2 C155 1.863(3)
Si2 C154 1.872(3)
Si2 C156 1.872(3)
Si2 Li7 3.110(4)
Si2 Li8 3.138(4)
Si2 Li5 3.160(4)
O5 Li6 1.921(4)
O5 Li8 2.022(4)
O5 Li7 2.068(4)
O6 Li6 1.938(4)
O6 Li5 1.996(4)
O6 Li8 2.040(4)
O7 Li6 1.900(4)
O7 Li7 2.040(4)
O7 Li5 2.114(4)
O8 Li7 1.885(4)
O8 Li8 1.891(4)
O8 Li5 1.895(4)
C79 H79 0.9500
C80 C81 1.383(4)
C80 C85 1.384(3)
C81 C82 1.388(4)
C81 H81 0.9500
C82 C83 1.368(5)
C82 H82 0.9500
C83 C84 1.371(5)
C83 H83 0.9500
C84 C85 1.390(4)
C84 H84 0.9500
C85 H85 0.9500
C86 C91 1.384(3)
C86 C87 1.392(3)
C87 C88 1.394(4)
C87 H87 0.9500
C88 C89 1.370(4)
C88 H88 0.9500
C89 C90 1.375(4)
C89 H89 0.9500
C90 C91 1.391(3)
C90 H90 0.9500
C91 H91 0.9500
C92 C93 1.394(3)
C92 C97 1.396(3)
C93 C94 1.388(3)
C93 H93 0.9500
C94 C95 1.380(4)
C94 H94 0.9500
C95 C96 1.385(4)
C95 H95 0.9500
C96 C97 1.389(3)
C96 H96 0.9500
C97 H97 0.9500
C98 C99 1.391(3)
C98 C103 1.398(3)
C99 C100 1.395(3)
C99 H99 0.9500
C100 C101 1.390(4)
C100 H100 0.9500
C101 C102 1.381(4)
C101 H101 0.9500
C102 C103 1.385(3)
C102 H102 0.9500
C103 H103 0.9500
C104 H104 0.9500
C105 C110 1.386(3)
C105 C106 1.391(3)
C106 C107 1.388(4)
C106 H106 0.9500
C107 C108 1.368(4)
C107 H107 0.9500
C108 C109 1.375(4)
C108 H108 0.9500
C109 C110 1.390(4)
C109 H109 0.9500
C110 H110 0.9500
C111 C112 1.383(3)
C111 C116 1.386(3)
C112 C113 1.394(4)
C112 H112 0.9500
C113 C114 1.376(5)
C113 H113 0.9500
C114 C115 1.380(4)
C114 H114 0.9500
C115 C116 1.382(4)
C115 H115 0.9500
C116 H116 0.9500
C117 C118 1.383(3)
C117 C122 1.395(3)
C118 C119 1.397(4)
C118 H118 0.9500
C119 C120 1.372(5)
C119 H119 0.9500
C120 C121 1.372(4)
C120 H120 0.9500
C121 C122 1.391(3)
C121 H121 0.9500
C122 H122 0.9500
C123 C124 1.391(3)
C123 C128 1.397(3)
C124 C125 1.394(4)
C124 H124 0.9500
C125 C126 1.369(4)
C125 H125 0.9500
C126 C127 1.387(4)
C126 H126 0.9500
C127 C128 1.380(4)
C127 H127 0.9500
C128 H128 0.9500
C129 H129 0.9500
C130 C135 1.390(3)
C130 C131 1.391(3)
C131 C132 1.389(3)
C131 H131 0.9500
C132 C133 1.376(4)
C132 H132 0.9500
C133 C134 1.380(4)
C133 H133 0.9500
C134 C135 1.380(3)
C134 H134 0.9500
C135 H135 0.9500
C136 C141 1.395(3)
C136 C137 1.403(3)
C137 C138 1.386(3)
C137 H137 0.9500
C138 C139 1.379(4)
C138 H138 0.9500
C139 C140 1.387(4)
C139 H139 0.9500
C140 C141 1.397(3)
C140 H140 0.9500
C141 H141 0.9500
C142 C147 1.379(3)
C142 C143 1.385(4)
C143 C144 1.392(4)
C143 H143 0.9500
C144 C145 1.365(5)
C144 H144 0.9500
C145 C146 1.372(5)
C145 H145 0.9500
C146 C147 1.392(4)
C146 H146 0.9500
C147 H147 0.9500
C148 C153 1.387(3)
C148 C149 1.389(3)
C149 C150 1.386(3)
C149 H149 0.9500
C150 C151 1.382(4)
C150 H150 0.9500
C151 C152 1.376(4)
C151 H151 0.9500
C152 C153 1.393(3)
C152 H152 0.9500
C153 H153 0.9500
C154 H15A 0.9800
C154 H15B 0.9800
C154 H15C 0.9800
C155 H15D 0.9800
C155 H15E 0.9800
C155 H15F 0.9800
C156 H15G 0.9800
C156 H15H 0.9800
C156 H15I 0.9800
B4 Li8 2.417(4)
B4 H4BA 1.10(3)
B4 H4BB 1.11(3)
B4 H4BC 1.10(3)
B5 Li5 2.460(4)
B5 H5BA 1.12(3)
B5 H5BB 1.10(3)
B5 H5BC 1.10(3)
B6 Li7 2.391(5)
B6 H6BA 1.11(3)
B6 H6BB 1.00(3)
B6 H6BC 1.13(3)
Li5 Li8 2.612(5)
Li5 Li7 2.659(5)
Li5 Li6 2.678(5)
Li5 H5BA 1.94(3)
Li5 H5BC 2.18(3)
Li6 Li8 2.654(5)
Li6 Li7 2.659(5)
Li7 Li8 2.643(5)
Li7 H6BA 2.06(3)
Li7 H6BC 1.95(3)
Li8 H4BB 2.08(3)
Li8 H4BC 1.93(3)

loop_
_platon_squeeze_void_nr
_platon_squeeze_void_average_x
_platon_squeeze_void_average_y
_platon_squeeze_void_average_z
_platon_squeeze_void_volume
_platon_squeeze_void_count_electrons
_platon_squeeze_void_content
1 0.000 0.000 0.000 323 43 ' '
2 0.000 0.500 0.000 309 42 ' '
3 0.293 0.229 0.860 22 4 ' '
4 0.289 0.734 0.876 21 4 ' '
5 0.283 0.175 0.530 10 1 ' '
6 0.393 0.505 0.507 22 5 ' '
7 0.350 0.533 0.303 7 1 ' '
8 0.501 0.999 0.500 102 17 ' '
9 0.369 0.201 0.768 15 2 ' '
10 0.617 0.494 0.493 21 4 ' '
11 0.632 0.798 0.225 17 3 ' '
12 0.650 0.467 0.697 7 1 ' '
13 0.710 0.266 0.124 21 4 ' '
14 0.713 0.769 0.136 20 4 ' '
15 0.721 0.824 0.471 9 1 ' '
